data_1575209
loop_
_publ_author_name
'Pang, Yue'
'Rajeshkumar, Thayalan'
'Scopelliti, Rosario'
'Maron, Laurent'
'Mazzanti, Marinella'

_publ_section_title
;
 C-C bond cleavage and carbonylation enabled by an NNN-pincer uranium
 scaffold <i>via</i> metal-arene interaction.
;
_journal_issue 35
_journal_name_full 'Chemical science'
_journal_page_first 16101
_journal_page_last 16109
_journal_paper_doi 10.1039/d5sc04248h
_journal_volume 16
_journal_year 2025
_chemical_formula_moiety 'C59 H86 N3 O3 U, 2[C4H8O]'
_chemical_formula_sum 'C67 H102 N3 O5 U'
_chemical_formula_weight 1267.603
_space_group_crystal_system monoclinic
_space_group_IT_number 14
_space_group_name_Hall '-P 2yn'
_space_group_name_H-M_alt 'P 1 21/n 1'
_symmetry_Int_Tables_number 14
_atom_sites_solution_primary dual
_audit_creation_date 2025-03-25
_audit_creation_method
;
Olex2 1.5
(compiled 2024.02.16 svn.r378c4104 for OlexSys, GUI svn.r6928)
;
_audit_update_record
;
2025-06-06 deposited with the CCDC.	2025-07-23 downloaded from the CCDC.
;
_cell_angle_alpha 90
_cell_angle_beta 95.1738(13)
_cell_angle_gamma 90
_cell_formula_units_Z 8
_cell_length_a 28.4069(4)
_cell_length_b 15.1709(2)
_cell_length_c 30.0450(4)
_cell_measurement_reflns_used 16330
_cell_measurement_temperature 140.00(12)
_cell_measurement_theta_max 72.4510
_cell_measurement_theta_min 3.2190
_cell_volume 12895.4(3)
_computing_cell_refinement 'CrysAlisPro 1.171.44.93a (Rigaku OD, 2025)'
_computing_data_collection 'CrysAlisPro system (CCD 44.92a 64-bit (release 31-01-2025))'
_computing_data_reduction 'CrysAlisPro 1.171.44.93a (Rigaku OD, 2025)'
_computing_molecular_graphics 'Olex2 1.5 (Dolomanov et al., 2009)'
_computing_publication_material 'Olex2 1.5 (Dolomanov et al., 2009)'
_computing_structure_refinement 'olex2.refine 1.5 (Bourhis et al., 2015)'
_computing_structure_solution 'SHELXT 2018/2 (Sheldrick, 2018)'
_diffrn_ambient_environment N~2~
_diffrn_ambient_temperature 140.00(12)
_diffrn_detector 'CCD plate'
_diffrn_detector_area_resol_mean 5.2817
_diffrn_detector_type AtlasS2
_diffrn_measured_fraction_theta_full 0.9963
_diffrn_measured_fraction_theta_max 0.9687
_diffrn_measurement_details
;
List of Runs (angles in degrees, time in seconds):

  # Type    Start    End  Width  t~exp~   \w     \q     \k     \f   Frames
#--------------------------------------------------------------------------
  1  \w   -112.00 -14.00   1.00   10.00    --  -40.66 -48.00  17.00   98
  2  \w    -48.00   5.00   1.00   10.00    --  -40.66  48.00 164.00   53
  3  \w     -7.00  18.00   1.00   10.00    --   40.66 -48.00  17.00   25
  4  \w     29.00 104.00   1.00   10.00    --   40.66  48.00 164.00   75
  5  \w     79.00 169.00   1.00   40.00    --  105.15  48.00 164.00   90
  6  \w     34.00 113.00   1.00   40.00    --  105.15 -48.00  17.00   79
  7  \w    -86.00 -17.00   1.00   10.00    --  -40.66 125.00-180.00   69
  8  \w     35.00  95.00   1.00   10.00    --   40.66-125.00 -30.00   60
  9  \w     48.00  75.00   1.00   10.00    --   40.66  38.00 -30.00   27
 10  \w    113.00 167.00   1.00   40.00    --  105.15 111.00  60.00   54
 11  \w     76.00 120.00   1.00   40.00    --  105.15 -45.00 150.00   44
 12  \w    115.00 167.00   1.00   40.00    --  105.15 111.00 120.00   52
 13  \w     36.00  64.00   1.00   40.00    --  105.15 -45.00 150.00   28
 14  \w    107.00 140.00   1.00   40.00    --  105.15 178.00-120.00   33
 15  \w    103.00 178.00   1.00   40.00    --  105.15  77.00  90.00   75
 16  \w     32.00 109.00   1.00   40.00    --  105.15-111.00  60.00   77
;
_diffrn_measurement_device 'four-circle diffractometer'
_diffrn_measurement_device_type 'SuperNova, Dual, Cu at home/near, AtlasS2'
_diffrn_measurement_method '\w scans'
_diffrn_orient_matrix_type 'CrysAlisPro convention (1999,Acta A55,543-557)'
_diffrn_orient_matrix_UB_11 0.0541994000
_diffrn_orient_matrix_UB_12 -0.0008721000
_diffrn_orient_matrix_UB_13 0.0095733000
_diffrn_orient_matrix_UB_21 -0.0039714000
_diffrn_orient_matrix_UB_22 0.0601205000
_diffrn_orient_matrix_UB_23 0.0408369000
_diffrn_orient_matrix_UB_31 -0.0034835000
_diffrn_orient_matrix_UB_32 -0.0818137000
_diffrn_orient_matrix_UB_33 0.0298688000
_diffrn_radiation_monochromator mirror
_diffrn_radiation_probe x-ray
_diffrn_radiation_type 'Cu K\a'
_diffrn_radiation_wavelength 1.54184
_diffrn_reflns_av_R_equivalents 0.0782
_diffrn_reflns_av_unetI/netI 0.0899
_diffrn_reflns_Laue_measured_fraction_full 0.9963
_diffrn_reflns_Laue_measured_fraction_max 0.9687
_diffrn_reflns_limit_h_max 35
_diffrn_reflns_limit_h_min -34
_diffrn_reflns_limit_k_max 12
_diffrn_reflns_limit_k_min -18
_diffrn_reflns_limit_l_max 37
_diffrn_reflns_limit_l_min -35
_diffrn_reflns_number 67959
_diffrn_reflns_point_group_measured_fraction_full 0.9963
_diffrn_reflns_point_group_measured_fraction_max 0.9687
_diffrn_reflns_theta_full 67.6840
_diffrn_reflns_theta_max 72.92
_diffrn_reflns_theta_min 3.12
_diffrn_source 'micro-focus sealed X-ray tube'
_diffrn_source_type 'SuperNova (Cu) X-ray Source'
_exptl_absorpt_coefficient_mu 7.454
_exptl_absorpt_correction_T_max 0.812
_exptl_absorpt_correction_T_min 0.468
_exptl_absorpt_correction_type analytical
_exptl_absorpt_process_details
;
CrysAlisPro 1.171.44.93a (Rigaku Oxford Diffraction, 2025)
Analytical numeric absorption correction using a multifaceted crystal
model based on expressions derived by R.C. Clark & J.S. Reid.
(Clark, R. C. & Reid, J. S. (1995). Acta Cryst. A51, 887-897)
Empirical absorption correction using spherical harmonics,
implemented in SCALE3 ABSPACK scaling algorithm.
;
_exptl_crystal_colour 'clear dark brown'
_exptl_crystal_density_diffrn 1.306
_exptl_crystal_description prism
_exptl_crystal_F_000 5236.441
_exptl_crystal_size_max 0.193
_exptl_crystal_size_mid 0.044
_exptl_crystal_size_min 0.038
_refine_diff_density_max 3.2595
_refine_diff_density_min -1.9480
_refine_diff_density_rms 0.2165
_refine_ls_d_res_high 0.8065
_refine_ls_d_res_low 14.1456
_refine_ls_goodness_of_fit_ref 1.0224
_refine_ls_hydrogen_treatment constr
_refine_ls_matrix_type full
_refine_ls_number_constraints 317
_refine_ls_number_parameters 1412
_refine_ls_number_reflns 24945
_refine_ls_number_restraints 1812
_refine_ls_restrained_S_all 0.9852
_refine_ls_R_factor_all 0.0789
_refine_ls_R_factor_gt 0.0549
_refine_ls_shift/su_max -0.0009
_refine_ls_shift/su_mean 0.0000
_refine_ls_structure_factor_coef Fsqd
_refine_ls_weighting_details 'w=1/[\s^2^(Fo^2^)+(0.0609P)^2^+2.6153P] where P=(Fo^2^+2Fc^2^)/3'
_refine_ls_weighting_scheme calc
_refine_ls_wR_factor_gt 0.1253
_refine_ls_wR_factor_ref 0.1399
_reflns_Friedel_coverage 0.0
_reflns_limit_h_max 24
_reflns_limit_h_min -35
_reflns_limit_k_max 18
_reflns_limit_k_min 0
_reflns_limit_l_max 37
_reflns_limit_l_min -23
_reflns_number_gt 18276
_reflns_number_total 24945
_reflns_threshold_expression I>=2u(I)
_cod_data_source_file d5sc04248h3.cif
_cod_data_source_block YP254
_cod_depositor_comments 'Adding full bibliography for 1575203--1575209.cif.'
_cod_original_formula_sum 'C67 H102 N3 O5 U1'
_cod_database_code 1575209
_chemical_oxdiff_formula 'C67 H102 N3 O5 U1'
_chemical_oxdiff_usercomment 'CSD: SORCEJ'
_diffrn_oxdiff_digest_od_ed
;

;
_olex2_refinement_description
;
1. Fixed Uiso
 At 1.2 times of:
  All C(H) groups, All C(H,H) groups, All C(H,H,H,H) groups
 At 1.5 times of:
  All C(H,H,H) groups
2. Restrained distances
 C58-C57
 1.54 with sigma of 0.02
 C21-C20 \\sim C23-C20 \\sim C22-C20 \\sim C20-C119 \\sim C20-C121 \\sim
C20-C120
 with sigma of 0.02
 C21-C22 \\sim C22-C23 \\sim C21-C23
 with sigma of 0.02
 C119-C121 \\sim C121-C120 \\sim C119-C120
 with sigma of 0.02
 C96-C101 \\sim C96-C122
 with sigma of 0.02
 C103-C101 \\sim C102-C101 \\sim C123-C122 \\sim C124-C122
 with sigma of 0.02
 C123-C124 \\sim C103-C102
 with sigma of 0.02
 C51-C48 \\sim C51-C49 \\sim C48-C125 \\sim C50-C49 \\sim C126-C125 \\sim
C50-C127
 with sigma of 0.02
 O1-C126 \\sim O1-C127 \\sim O1-C51
 with sigma of 0.02
 C82-C79 \\sim C79-C128 \\sim C81-C79 \\sim C79-C130 \\sim C80-C79 \\sim
C79-C129
 with sigma of 0.02
 C82-C81 \\sim C81-C80 \\sim C80-C82
 with sigma of 0.02
 C129-C128 \\sim C128-C130 \\sim C129-C130
 with sigma of 0.02
 C46-C45 \\sim C45-C131 \\sim C47-C45 \\sim C45-C132
 with sigma of 0.02
 C46-C47 \\sim C131-C132
 with sigma of 0.02
3. Uiso/Uaniso restraints and constraints
C20 \\sim C21 \\sim C120 \\sim C119 \\sim C23 \\sim C121 \\sim C22: within 2A
with sigma of 0.02 and sigma for terminal atoms of 0.04 within 2A
C51 \\sim O1 \\sim C49 \\sim C48 \\sim C125 \\sim C50 \\sim C126 \\sim C127:
within 2A with sigma of 0.02 and sigma for terminal atoms of 0.04 within 2A
C79 \\sim C82 \\sim C128 \\sim C81 \\sim C130 \\sim C129 \\sim C80: within 2A
with sigma of 0.02 and sigma for terminal atoms of 0.04 within 2A
C96 \\sim C101 \\sim C103 \\sim C123 \\sim C102 \\sim C124 \\sim C122: within
2A with sigma of 0.02 and sigma for terminal atoms of 0.04 within 2A
C45 \\sim C46 \\sim C131 \\sim C47 \\sim C132: within 2A with sigma of 0.02 and
sigma for terminal atoms of 0.04 within 2A
Uanis(C31) \\sim Ueq, Uanis(C58) \\sim Ueq: with sigma of 0.01 and sigma for
terminal atoms of 0.02
4. Rigid body (RIGU) restrains
 All non-hydrogen atoms
 with sigma for 1-2 distances of 0.001 and sigma for 1-3 distances of 0.001
5. Others
 Sof(C119)=Sof(H11a)=Sof(H11b)=Sof(H11c)=Sof(C120)=Sof(H12a)=Sof(H12b)=
 Sof(H12c)=Sof(C121)=Sof(H12d)=Sof(H12e)=Sof(H12f)=1-FVAR(1)
 Sof(C21)=Sof(H21a)=Sof(H21b)=Sof(H21c)=Sof(C22)=Sof(H22a)=Sof(H22b)=Sof(H22c)=
 Sof(C23)=Sof(H23a)=Sof(H23b)=Sof(H23c)=FVAR(1)
 Sof(C124)=Sof(H12m)=Sof(H12n)=Sof(H12o)=Sof(C123)=Sof(H12p)=Sof(H12q)=
 Sof(H12r)=Sof(C122)=Sof(H122)=1-FVAR(2)
 Sof(C101)=Sof(H101)=Sof(C102)=Sof(H10a)=Sof(H10b)=Sof(H10c)=Sof(C103)=
 Sof(H10d)=Sof(H10e)=Sof(H10f)=FVAR(2)
 Sof(H51c)=Sof(H51d)=Sof(C125)=Sof(H12i)=Sof(H12j)=Sof(C48)=Sof(H48a)=
 Sof(H48b)=Sof(C126)=Sof(H12k)=Sof(H12l)=1-FVAR(3)
 Sof(H51a)=Sof(H51b)=Sof(C127)=Sof(H12g)=Sof(H12h)=Sof(C49)=Sof(H49a)=
 Sof(H49b)=Sof(C50)=Sof(H50a)=Sof(H50b)=FVAR(3)
 Sof(C130)=Sof(H13g)=Sof(H13h)=Sof(H13i)=Sof(C128)=Sof(H12s)=Sof(H12t)=
 Sof(H12u)=Sof(C129)=Sof(H12v)=Sof(H12w)=Sof(H12x)=1-FVAR(4)
 Sof(C80)=Sof(H80a)=Sof(H80b)=Sof(H80c)=Sof(C81)=Sof(H81a)=Sof(H81b)=Sof(H81c)=
 Sof(C82)=Sof(H82a)=Sof(H82b)=Sof(H82c)=FVAR(4)
 Sof(H45a)=Sof(C131)=Sof(H13a)=Sof(H13b)=Sof(H13c)=Sof(C132)=Sof(H13d)=
 Sof(H13e)=Sof(H13f)=1-FVAR(5)
 Sof(H45)=Sof(C46)=Sof(H46a)=Sof(H46b)=Sof(H46c)=Sof(C47)=Sof(H47a)=Sof(H47b)=
 Sof(H47c)=FVAR(5)
6.a Ternary CH refined with riding coordinates:
 C30(H30), C33(H33), C42(H42), C45(H45), C45(H45a), C89(H89), C92(H92),
 C101(H101), C104(H104), C122(H122)
6.b Secondary CH2 refined with riding coordinates:
 C51(H51c,H51d), C51(H51a,H51b), C52(H52a,H52b), C53(H53a,H53b), C54(H54a,
 H54b), C55(H55a,H55b), C56(H56a,H56b), C57(H57a,H57b), C58(H58a,H58b),
 C59(H59a,H59b), C107(H10m,H10n), C108(H10o,H10p), C109(H10q,H10r), C110(H11d,
 H11e), C111(H11f,H11g), C112(H11h,H11i), C113(H11j,H11k), C114(H11l,H11m),
 C115(H11n,H11o), C116(H11p,H11q), C117(H11r,H11s), C118(H11t,H11u), C127(H12g,
 H12h), C125(H12i,H12j), C48(H48a,H48b), C49(H49a,H49b), C126(H12k,H12l),
 C50(H50a,H50b)
6.c Aromatic/amide H refined with riding coordinates:
 C2(H2), C4(H4), C11(H11), C13(H13), C26(H26), C27(H27), C28(H28), C38(H38),
 C39(H39), C40(H40), C61(H61), C63(H63), C70(H70), C72(H72), C85(H85), C86(H86),
  C87(H87), C97(H97), C98(H98), C99(H99)
6.d Idealised Me refined as rotating group:
 C15(H15a,H15b,H15c), C16(H16a,H16b,H16c), C17(H17a,H17b,H17c), C18(H18a,H18b,
 H18c), C19(H19a,H19b,H19c), C21(H21a,H21b,H21c), C22(H22a,H22b,H22c), C23(H23a,
 H23b,H23c), C31(H31a,H31b,H31c), C32(H32a,H32b,H32c), C34(H34a,H34b,H34c),
 C35(H35a,H35b,H35c), C43(H43a,H43b,H43c), C44(H44a,H44b,H44c), C46(H46a,H46b,
 H46c), C47(H47a,H47b,H47c), C74(H74a,H74b,H74c), C75(H75a,H75b,H75c), C76(H76a,
 H76b,H76c), C77(H77a,H77b,H77c), C78(H78a,H78b,H78c), C80(H80a,H80b,H80c),
 C81(H81a,H81b,H81c), C82(H82a,H82b,H82c), C90(H90a,H90b,H90c), C91(H91a,H91b,
 H91c), C93(H93a,H93b,H93c), C94(H94a,H94b,H94c), C102(H10a,H10b,H10c),
 C103(H10d,H10e,H10f), C105(H10g,H10h,H10i), C106(H10j,H10k,H10l), C119(H11a,
 H11b,H11c), C120(H12a,H12b,H12c), C121(H12d,H12e,H12f), C124(H12m,H12n,H12o),
 C123(H12p,H12q,H12r), C130(H13g,H13h,H13i), C128(H12s,H12t,H12u), C129(H12v,
 H12w,H12x), C131(H13a,H13b,H13c), C132(H13d,H13e,H13f)
;
_smtbx_masks_special_details
;
A solvent mask was calculated and 597 electrons were 
found in a volume of 3183\%A^3^ in 1 void per unit cell. 
This is consistent with the presence of 
2[C4H8O] per formula unit 
which account for 640 electrons 
per unit cell.
;
_smtbx_masks_void_probe_radius 1.2
_smtbx_masks_void_truncation_radius 1.2
_olex2_date_sample_data_collection 2025-02-11
_olex2_submission_special_instructions 'No special instructions were received'
_oxdiff_exptl_absorpt_empirical_details
;
Empirical correction (ABSPACK) includes:
- Absorption correction using spherical harmonics
- Frame scaling
- Detector area scaling
- B-factor correction
;
_oxdiff_exptl_absorpt_empirical_full_max 2.037
_oxdiff_exptl_absorpt_empirical_full_min 0.616

loop_
_space_group_symop_id
_space_group_symop_operation_xyz
1 x,y,z
2 -x+1/2,y+1/2,-z+1/2
3 -x,-y,-z
4 x-1/2,-y-1/2,z-1/2

loop_
_atom_site_label
_atom_site_type_symbol
_atom_site_fract_x
_atom_site_fract_y
_atom_site_fract_z
_atom_site_U_iso_or_equiv
_atom_site_adp_type
_atom_site_occupancy
_atom_site_refinement_flags_posn
_atom_site_refinement_flags_adp
_atom_site_refinement_flags_occupancy
_atom_site_disorder_group
U1 U 0.519030(18) 0.22512(5) 0.286928(19) 0.0336(3) Uani 1.000000 . U . .
O1 O 0.47791(19) 0.0723(4) 0.28461(18) 0.0505(10) Uani 1.000000 D U . .
O2 O 0.4543(2) 0.2530(5) 0.3458(2) 0.0613(13) Uani 1.000000 . U . .
O3 O 0.52803(19) 0.3769(4) 0.32000(19) 0.0523(10) Uani 1.000000 . U . .
N1 N 0.49567(19) 0.2716(4) 0.21183(18) 0.0356(10) Uani 1.000000 . U . .
N2 N 0.58119(18) 0.2848(4) 0.24895(18) 0.0308(10) Uani 1.000000 . U . .
N3 N 0.59468(18) 0.1776(4) 0.31592(17) 0.0302(8) Uani 1.000000 . U . .
C1 C 0.5265(2) 0.3176(5) 0.1876(2) 0.0329(14) Uani 1.000000 . U . .
C2 C 0.5153(2) 0.3576(5) 0.1460(2) 0.0359(15) Uani 1.000000 . U . .
H2 H 0.4844(2) 0.3506(5) 0.1314(2) 0.0431(18) Uiso 1.000000 R . . .
C3 C 0.5488(2) 0.4078(6) 0.1254(2) 0.0427(14) Uani 1.000000 . U . .
C4 C 0.5932(2) 0.4184(5) 0.1478(2) 0.0355(15) Uani 1.000000 . U . .
H4 H 0.6156(2) 0.4541(5) 0.1345(2) 0.0427(18) Uiso 1.000000 R . . .
C5 C 0.6065(2) 0.3791(5) 0.1892(2) 0.0343(12) Uani 1.000000 . U . .
C6 C 0.5730(2) 0.3287(5) 0.2094(2) 0.0299(13) Uani 1.000000 . U . .
C7 C 0.6557(2) 0.3929(5) 0.2140(2) 0.0411(10) Uani 1.000000 . U . .
C8 C 0.6646(2) 0.3311(5) 0.2533(2) 0.0325(12) Uani 1.000000 . U . .
C9 C 0.6271(2) 0.2818(4) 0.2685(2) 0.0259(12) Uani 1.000000 . U . .
C10 C 0.6357(2) 0.2230(4) 0.3043(2) 0.0264(11) Uani 1.000000 . U . .
C11 C 0.6812(2) 0.2136(4) 0.3258(2) 0.0287(13) Uani 1.000000 . U . .
H11 H 0.6867(2) 0.1733(4) 0.3499(2) 0.0345(15) Uiso 1.000000 R . . .
C12 C 0.7184(2) 0.2638(5) 0.3116(3) 0.0400(12) Uani 1.000000 . U . .
C13 C 0.7096(2) 0.3207(5) 0.2758(2) 0.0314(14) Uani 1.000000 . U . .
H13 H 0.7350(2) 0.3541(5) 0.2661(2) 0.0377(17) Uiso 1.000000 R . . .
C14 C 0.5336(3) 0.4501(6) 0.0802(3) 0.0507(12) Uani 1.000000 . U . .
C15 C 0.5107(3) 0.3815(7) 0.0478(3) 0.0586(16) Uani 1.000000 . U . .
H15a H 0.5325(10) 0.332(2) 0.0453(17) 0.088(2) Uiso 1.000000 GR . . .
H15b H 0.4814(12) 0.360(3) 0.0589(12) 0.088(2) Uiso 1.000000 GR . . .
H15c H 0.503(2) 0.4085(13) 0.0183(6) 0.088(2) Uiso 1.000000 GR . . .
C16 C 0.4968(3) 0.5232(7) 0.0867(3) 0.0589(16) Uani 1.000000 . U . .
H16a H 0.4703(12) 0.4981(11) 0.101(2) 0.088(2) Uiso 1.000000 GR . . .
H16b H 0.5116(7) 0.570(2) 0.1056(19) 0.088(2) Uiso 1.000000 GR . . .
H16c H 0.4852(18) 0.548(3) 0.0576(3) 0.088(2) Uiso 1.000000 GR . . .
C17 C 0.5745(3) 0.4910(6) 0.0585(3) 0.0548(16) Uani 1.000000 . U . .
H17a H 0.5876(15) 0.540(3) 0.0769(11) 0.082(2) Uiso 1.000000 GR . . .
H17b H 0.5991(10) 0.4464(13) 0.056(2) 0.082(2) Uiso 1.000000 GR . . .
H17c H 0.5633(5) 0.513(4) 0.0287(9) 0.082(2) Uiso 1.000000 GR . . .
C18 C 0.6597(3) 0.4861(6) 0.2291(3) 0.0565(15) Uani 1.000000 . U . .
H18a H 0.653(2) 0.5254(6) 0.2034(5) 0.085(2) Uiso 1.000000 GR . . .
H18b H 0.6369(16) 0.4974(13) 0.2511(17) 0.085(2) Uiso 1.000000 GR . . .
H18c H 0.6918(7) 0.4971(13) 0.243(2) 0.085(2) Uiso 1.000000 GR . . .
C19 C 0.6936(3) 0.3742(6) 0.1806(3) 0.0547(16) Uani 1.000000 . U . .
H19a H 0.6914(16) 0.3125(13) 0.1710(17) 0.082(2) Uiso 1.000000 GR . . .
H19b H 0.6881(14) 0.413(3) 0.1546(11) 0.082(2) Uiso 1.000000 GR . . .
H19c H 0.7252(3) 0.385(4) 0.1955(7) 0.082(2) Uiso 1.000000 GR . . .
C20 C 0.7696(2) 0.2524(5) 0.3337(3) 0.0468(11) Uani 1.000000 D U . .
C21 C 0.7753(4) 0.1840(8) 0.3686(4) 0.0501(15) Uani 0.703(8) D U P 1
H21a H 0.760(3) 0.203(3) 0.3947(12) 0.075(2) Uiso 0.703(8) GR . P 1
H21b H 0.761(3) 0.1287(18) 0.3570(11) 0.075(2) Uiso 0.703(8) GR . P 1
H21c H 0.8090(4) 0.175(4) 0.377(2) 0.075(2) Uiso 0.703(8) GR . P 1
C22 C 0.8016(4) 0.2222(8) 0.2960(4) 0.0500(15) Uani 0.703(8) D U P 1
H22a H 0.7881(18) 0.169(3) 0.281(2) 0.075(2) Uiso 0.703(8) GR . P 1
H22b H 0.803(3) 0.269(2) 0.2739(16) 0.075(2) Uiso 0.703(8) GR . P 1
H22c H 0.8336(9) 0.209(6) 0.3094(6) 0.075(2) Uiso 0.703(8) GR . P 1
C23 C 0.7899(4) 0.3412(7) 0.3498(4) 0.0457(15) Uani 0.703(8) D U P 1
H23a H 0.789(3) 0.3825(18) 0.3246(7) 0.069(2) Uiso 0.703(8) GR . P 1
H23b H 0.7713(18) 0.365(3) 0.373(2) 0.069(2) Uiso 0.703(8) GR . P 1
H23c H 0.8228(10) 0.3335(11) 0.362(3) 0.069(2) Uiso 0.703(8) GR . P 1
C24 C 0.4513(2) 0.2417(6) 0.1918(2) 0.0412(12) Uani 1.000000 . U . .
C25 C 0.4479(3) 0.1723(6) 0.1606(3) 0.0534(15) Uani 1.000000 . U . .
C26 C 0.4030(3) 0.1369(7) 0.1463(3) 0.059(2) Uani 1.000000 . U . .
H26 H 0.4007(3) 0.0896(7) 0.1255(3) 0.071(2) Uiso 1.000000 R . . .
C27 C 0.3624(3) 0.1701(8) 0.1622(4) 0.073(3) Uani 1.000000 . U . .
H27 H 0.3326(3) 0.1440(8) 0.1532(4) 0.088(3) Uiso 1.000000 R . . .
C28 C 0.3649(3) 0.2396(7) 0.1905(3) 0.062(2) Uani 1.000000 . U . .
H28 H 0.3366(3) 0.2625(7) 0.2007(3) 0.074(3) Uiso 1.000000 R . . .
C29 C 0.4089(3) 0.2791(6) 0.2051(3) 0.0517(15) Uani 1.000000 . U . .
C30 C 0.4911(3) 0.1328(7) 0.1425(3) 0.0655(16) Uani 1.000000 . U . .
H30 H 0.5183(3) 0.1741(7) 0.1493(3) 0.0786(19) Uiso 1.000000 R . . .
C31 C 0.5044(4) 0.0434(8) 0.1633(4) 0.086(3) Uani 1.000000 . U . .
H31a H 0.508(3) 0.0490(15) 0.1959(4) 0.129(4) Uiso 1.000000 GR . . .
H31b H 0.4793(15) 0.0007(16) 0.155(2) 0.129(4) Uiso 1.000000 GR . . .
H31c H 0.5341(17) 0.023(3) 0.152(2) 0.129(4) Uiso 1.000000 GR . . .
C32 C 0.4843(4) 0.1198(8) 0.0929(4) 0.086(3) Uani 1.000000 . U . .
H32a H 0.458(2) 0.078(5) 0.0857(4) 0.130(4) Uiso 1.000000 GR . . .
H32b H 0.477(3) 0.1764(13) 0.0783(4) 0.130(4) Uiso 1.000000 GR . . .
H32c H 0.5135(11) 0.096(6) 0.0824(6) 0.130(4) Uiso 1.000000 GR . . .
C33 C 0.4111(3) 0.3590(7) 0.2334(3) 0.0562(14) Uani 1.000000 . U . .
H33 H 0.4368(3) 0.3503(7) 0.2581(3) 0.0675(17) Uiso 1.000000 R . . .
C34 C 0.3652(3) 0.3790(7) 0.2547(3) 0.069(2) Uani 1.000000 . U . .
H34a H 0.3409(9) 0.398(5) 0.2316(5) 0.104(3) Uiso 1.000000 GR . . .
H34b H 0.3543(15) 0.3257(15) 0.269(2) 0.104(3) Uiso 1.000000 GR . . .
H34c H 0.3709(7) 0.426(4) 0.2771(18) 0.104(3) Uiso 1.000000 GR . . .
C35 C 0.4232(3) 0.4418(7) 0.2070(3) 0.0600(19) Uani 1.000000 . U . .
H35a H 0.4525(13) 0.4316(17) 0.1928(19) 0.090(3) Uiso 1.000000 GR . . .
H35b H 0.3974(11) 0.454(3) 0.1841(15) 0.090(3) Uiso 1.000000 GR . . .
H35c H 0.428(2) 0.4921(12) 0.2275(5) 0.090(3) Uiso 1.000000 GR . . .
C36 C 0.6030(2) 0.0932(5) 0.3368(2) 0.0321(10) Uani 1.000000 . U . .
C37 C 0.6222(2) 0.0220(5) 0.3143(2) 0.0388(12) Uani 1.000000 . U . .
C38 C 0.6268(3) -0.0586(5) 0.3356(3) 0.0428(14) Uani 1.000000 . U . .
H38 H 0.6400(3) -0.1065(5) 0.3206(3) 0.0514(17) Uiso 1.000000 R . . .
C39 C 0.6128(3) -0.0725(6) 0.3783(3) 0.0441(14) Uani 1.000000 . U . .
H39 H 0.6168(3) -0.1284(6) 0.3923(3) 0.0529(17) Uiso 1.000000 R . . .
C40 C 0.5932(3) -0.0043(5) 0.3994(3) 0.0439(15) Uani 1.000000 . U . .
H40 H 0.5829(3) -0.0139(5) 0.4282(3) 0.0527(18) Uiso 1.000000 R . . .
C41 C 0.5877(3) 0.0788(5) 0.3804(2) 0.0412(12) Uani 1.000000 . U . .
C42 C 0.6348(3) 0.0311(6) 0.2662(3) 0.0485(13) Uani 1.000000 . U . .
H42 H 0.6257(3) 0.0916(6) 0.2554(3) 0.0582(16) Uiso 1.000000 R . . .
C43 C 0.6076(3) -0.0355(7) 0.2361(3) 0.063(2) Uani 1.000000 . U . .
H43a H 0.613(2) -0.0948(8) 0.2484(13) 0.095(3) Uiso 1.000000 GR . . .
H43b H 0.5738(4) -0.022(3) 0.2344(19) 0.095(3) Uiso 1.000000 GR . . .
H43c H 0.6185(18) -0.033(3) 0.2061(7) 0.095(3) Uiso 1.000000 GR . . .
C44 C 0.6887(3) 0.0199(7) 0.2639(3) 0.060(2) Uani 1.000000 . U . .
H44a H 0.7056(3) 0.062(3) 0.2846(17) 0.090(3) Uiso 1.000000 GR . . .
H44b H 0.6979(5) -0.0404(14) 0.272(2) 0.090(3) Uiso 1.000000 GR . . .
H44c H 0.6966(5) 0.032(4) 0.2334(6) 0.090(3) Uiso 1.000000 GR . . .
C45 C 0.5668(3) 0.1540(6) 0.4059(3) 0.0467(12) Uani 1.000000 D U . .
H45 H 0.5619(3) 0.2028(6) 0.3836(3) 0.0561(15) Uiso 0.396(16) R . P 1
H45a H 0.5480(3) 0.1935(6) 0.3843(3) 0.0561(15) Uiso 0.604(16) R . P 2
C46 C 0.5178(6) 0.1396(17) 0.4232(8) 0.050(2) Uani 0.396(16) D U P 1
H46a H 0.4940(11) 0.174(8) 0.405(3) 0.075(3) Uiso 0.396(16) GR . P 1
H46b H 0.509(3) 0.077(2) 0.421(5) 0.075(3) Uiso 0.396(16) GR . P 1
H46c H 0.5187(17) 0.159(10) 0.4545(18) 0.075(3) Uiso 0.396(16) GR . P 1
C47 C 0.5997(7) 0.1935(16) 0.4445(7) 0.052(2) Uani 0.396(16) D U P 1
H47a H 0.597(4) 0.158(6) 0.4716(15) 0.077(4) Uiso 0.396(16) GR . P 1
H47b H 0.6323(10) 0.193(10) 0.436(2) 0.077(4) Uiso 0.396(16) GR . P 1
H47c H 0.590(4) 0.254(4) 0.450(4) 0.077(4) Uiso 0.396(16) GR . P 1
C51 C 0.4328(3) 0.0505(6) 0.2597(3) 0.0543(15) Uani 1.000000 D U . .
H51c H 0.4112(3) 0.1019(6) 0.2583(3) 0.0652(18) Uiso 0.450(15) R . P 2
H51d H 0.4376(3) 0.0317(6) 0.2289(3) 0.0652(18) Uiso 0.450(15) R . P 2
H51a H 0.4065(3) 0.0832(6) 0.2716(3) 0.0652(18) Uiso 0.550(15) R . P 1
H51b H 0.4334(3) 0.0647(6) 0.2276(3) 0.0652(18) Uiso 0.550(15) R . P 1
C52 C 0.4597(4) 0.3153(9) 0.3836(4) 0.090(3) Uani 1.000000 . U . .
H52a H 0.4875(4) 0.2998(9) 0.4044(4) 0.108(4) Uiso 1.000000 R . . .
H52b H 0.4636(4) 0.3763(9) 0.3728(4) 0.108(4) Uiso 1.000000 R . . .
C53 C 0.4150(3) 0.3064(8) 0.4061(3) 0.070(2) Uani 1.000000 . U . .
H53a H 0.4181(3) 0.2606(8) 0.4296(3) 0.083(3) Uiso 1.000000 R . . .
H53b H 0.4063(3) 0.3630(8) 0.4196(3) 0.083(3) Uiso 1.000000 R . . .
C54 C 0.3788(3) 0.2800(7) 0.3685(3) 0.066(2) Uani 1.000000 . U . .
H54a H 0.3521(3) 0.2474(7) 0.3796(3) 0.080(3) Uiso 1.000000 R . . .
H54b H 0.3666(3) 0.3317(7) 0.3510(3) 0.080(3) Uiso 1.000000 R . . .
C55 C 0.4091(3) 0.2203(7) 0.3411(3) 0.058(2) Uani 1.000000 . U . .
H55a H 0.3967(3) 0.2206(7) 0.3092(3) 0.070(2) Uiso 1.000000 R . . .
H55b H 0.4086(3) 0.1589(7) 0.3523(3) 0.070(2) Uiso 1.000000 R . . .
C56 C 0.5675(3) 0.4012(6) 0.3500(3) 0.0565(17) Uani 1.000000 . U . .
H56a H 0.5677(3) 0.3674(6) 0.3782(3) 0.068(2) Uiso 1.000000 R . . .
H56b H 0.5974(3) 0.3897(6) 0.3364(3) 0.068(2) Uiso 1.000000 R . . .
C57 C 0.5621(4) 0.4998(7) 0.3589(4) 0.077(2) Uani 1.000000 D U . .
H57a H 0.5390(4) 0.5106(7) 0.3811(4) 0.093(3) Uiso 1.000000 R . . .
H57b H 0.5927(4) 0.5270(7) 0.3696(4) 0.093(3) Uiso 1.000000 R . . .
C58 C 0.5447(5) 0.5332(8) 0.3145(4) 0.095(3) Uani 1.000000 D U . .
H58a H 0.5238(5) 0.5850(8) 0.3170(4) 0.114(3) Uiso 1.000000 R . . .
H58b H 0.5712(5) 0.5498(8) 0.2970(4) 0.114(3) Uiso 1.000000 R . . .
C59 C 0.5169(5) 0.4539(7) 0.2932(4) 0.090(3) Uani 1.000000 . U . .
H59a H 0.5256(5) 0.4442(7) 0.2624(4) 0.108(4) Uiso 1.000000 R . . .
H59b H 0.4825(5) 0.4659(7) 0.2917(4) 0.108(4) Uiso 1.000000 R . . .
U2 U 0.23962(2) 0.30902(5) 0.50674(2) 0.0383(3) Uani 1.000000 . U . .
O4 O 0.20977(18) 0.4672(4) 0.49066(19) 0.0491(10) Uani 1.000000 . U . .
O5 O 0.17078(19) 0.3291(4) 0.55944(19) 0.0529(12) Uani 1.000000 . U . .
O6 O 0.22928(17) 0.1651(4) 0.54851(17) 0.0435(9) Uani 1.000000 . U . .
N4 N 0.31678(18) 0.3347(4) 0.54168(18) 0.0310(9) Uani 1.000000 . U . .
N5 N 0.29807(19) 0.2166(4) 0.47977(18) 0.0341(9) Uani 1.000000 . U . .
N6 N 0.2228(2) 0.2663(4) 0.4301(2) 0.0402(10) Uani 1.000000 . U . .
C60 C 0.3543(2) 0.2783(4) 0.5341(2) 0.0275(11) Uani 1.000000 . U . .
C61 C 0.4002(2) 0.2840(4) 0.5550(2) 0.0287(12) Uani 1.000000 . U . .
H61 H 0.4081(2) 0.3295(4) 0.5760(2) 0.0344(15) Uiso 1.000000 R . . .
C62 C 0.4348(2) 0.2222(5) 0.5448(2) 0.0303(11) Uani 1.000000 . U . .
C63 C 0.4235(2) 0.1582(5) 0.5133(2) 0.0278(11) Uani 1.000000 . U . .
H63 H 0.4473(2) 0.1181(5) 0.5059(2) 0.0334(14) Uiso 1.000000 R . . .
C64 C 0.3772(2) 0.1503(5) 0.4913(2) 0.0311(10) Uani 1.000000 . U . .
C65 C 0.3432(2) 0.2138(4) 0.5014(2) 0.0274(11) Uani 1.000000 . U . .
C66 C 0.3606(2) 0.0768(5) 0.4594(2) 0.0360(9) Uani 1.000000 . U . .
C67 C 0.3216(2) 0.1102(5) 0.4252(2) 0.0365(11) Uani 1.000000 . U . .
C68 C 0.2908(2) 0.1745(5) 0.4393(2) 0.0332(13) Uani 1.000000 . U . .
C69 C 0.2513(3) 0.2021(5) 0.4114(2) 0.0389(15) Uani 1.000000 . U . .
C70 C 0.2424(3) 0.1628(6) 0.3694(2) 0.0464(18) Uani 1.000000 . U . .
H70 H 0.2150(3) 0.1792(6) 0.3508(2) 0.056(2) Uiso 1.000000 R . . .
C71 C 0.2729(3) 0.1001(7) 0.3543(3) 0.0548(15) Uani 1.000000 . U . .
C72 C 0.3124(3) 0.0746(5) 0.3829(2) 0.0392(15) Uani 1.000000 . U . .
H72 H 0.3334(3) 0.0316(5) 0.3729(2) 0.0471(18) Uiso 1.000000 R . . .
C73 C 0.4852(2) 0.2315(5) 0.5682(2) 0.0394(10) Uani 1.000000 . U . .
C74 C 0.4830(3) 0.2479(6) 0.6186(3) 0.0452(14) Uani 1.000000 . U . .
H74a H 0.4608(16) 0.296(3) 0.6229(3) 0.068(2) Uiso 1.000000 GR . . .
H74b H 0.472(2) 0.1942(13) 0.6327(4) 0.068(2) Uiso 1.000000 GR . . .
H74c H 0.5145(5) 0.264(4) 0.6322(4) 0.068(2) Uiso 1.000000 GR . . .
C75 C 0.5096(3) 0.3100(6) 0.5491(3) 0.0489(15) Uani 1.000000 . U . .
H75a H 0.5103(19) 0.302(2) 0.5168(4) 0.073(2) Uiso 1.000000 GR . . .
H75b H 0.4922(12) 0.3640(7) 0.5549(18) 0.073(2) Uiso 1.000000 GR . . .
H75c H 0.5420(7) 0.314(2) 0.5632(15) 0.073(2) Uiso 1.000000 GR . . .
C76 C 0.5158(3) 0.1508(5) 0.5631(3) 0.0445(14) Uani 1.000000 . U . .
H76a H 0.5005(10) 0.0990(8) 0.5749(17) 0.067(2) Uiso 1.000000 GR . . .
H76b H 0.5200(17) 0.142(2) 0.5315(3) 0.067(2) Uiso 1.000000 GR . . .
H76c H 0.5467(7) 0.1597(16) 0.5798(16) 0.067(2) Uiso 1.000000 GR . . .
C77 C 0.4008(3) 0.0343(5) 0.4381(3) 0.0427(14) Uani 1.000000 . U . .
H77a H 0.4141(13) 0.0765(13) 0.4179(15) 0.064(2) Uiso 1.000000 GR . . .
H77b H 0.4253(9) 0.016(3) 0.4614(3) 0.064(2) Uiso 1.000000 GR . . .
H77c H 0.3892(5) -0.018(2) 0.4210(16) 0.064(2) Uiso 1.000000 GR . . .
C78 C 0.3378(3) 0.0041(5) 0.4873(2) 0.0421(13) Uani 1.000000 . U . .
H78a H 0.3611(7) -0.017(3) 0.5110(12) 0.063(2) Uiso 1.000000 GR . . .
H78b H 0.3104(12) 0.0286(11) 0.5006(15) 0.063(2) Uiso 1.000000 GR . . .
H78c H 0.3277(18) -0.0454(17) 0.4677(4) 0.063(2) Uiso 1.000000 GR . . .
C79 C 0.2637(3) 0.0610(6) 0.3073(3) 0.0593(14) Uani 1.000000 D U . .
C80 C 0.2998(4) 0.0910(10) 0.2782(4) 0.0612(17) Uani 0.704(10) D U P 1
H80a H 0.301(3) 0.1556(10) 0.278(3) 0.092(3) Uiso 0.704(10) GR . P 1
H80b H 0.3308(7) 0.068(6) 0.290(2) 0.092(3) Uiso 0.704(10) GR . P 1
H80c H 0.292(2) 0.069(6) 0.2477(8) 0.092(3) Uiso 0.704(10) GR . P 1
C81 C 0.2643(5) -0.0406(8) 0.3097(4) 0.0621(17) Uani 0.704(10) D U P 1
H81a H 0.2923(19) -0.0602(8) 0.329(3) 0.093(3) Uiso 0.704(10) GR . P 1
H81b H 0.2358(18) -0.0614(8) 0.322(3) 0.093(3) Uiso 0.704(10) GR . P 1
H81c H 0.265(4) -0.0649(8) 0.2795(6) 0.093(3) Uiso 0.704(10) GR . P 1
C82 C 0.2134(4) 0.0861(10) 0.2852(4) 0.0608(17) Uani 0.704(10) D U P 1
H82a H 0.1900(6) 0.077(6) 0.3068(12) 0.091(3) Uiso 0.704(10) GR . P 1
H82b H 0.2133(10) 0.148(2) 0.276(3) 0.091(3) Uiso 0.704(10) GR . P 1
H82c H 0.2055(15) 0.049(5) 0.259(2) 0.091(3) Uiso 0.704(10) GR . P 1
C83 C 0.3253(2) 0.4168(5) 0.5627(2) 0.0341(10) Uani 1.000000 . U . .
C84 C 0.3479(3) 0.4867(5) 0.5413(3) 0.0434(13) Uani 1.000000 . U . .
C85 C 0.3480(3) 0.5691(6) 0.5592(3) 0.0524(19) Uani 1.000000 . U . .
H85 H 0.3620(3) 0.6159(6) 0.5441(3) 0.063(2) Uiso 1.000000 R . . .
C86 C 0.3285(3) 0.5870(6) 0.5986(3) 0.0527(18) Uani 1.000000 . U . .
H86 H 0.3282(3) 0.6454(6) 0.6100(3) 0.063(2) Uiso 1.000000 R . . .
C87 C 0.3096(3) 0.5187(5) 0.6212(3) 0.0441(15) Uani 1.000000 . U . .
H87 H 0.2976(3) 0.5303(5) 0.6491(3) 0.0529(18) Uiso 1.000000 R . . .
C88 C 0.3075(2) 0.4341(5) 0.6046(2) 0.0363(11) Uani 1.000000 . U . .
C89 C 0.3699(3) 0.4718(6) 0.4974(3) 0.0499(14) Uani 1.000000 . U . .
H89 H 0.3745(3) 0.4067(6) 0.4952(3) 0.0599(16) Uiso 1.000000 R . . .
C90 C 0.4179(3) 0.5113(7) 0.4971(3) 0.066(2) Uani 1.000000 . U . .
H90a H 0.4153(4) 0.5757(7) 0.497(2) 0.099(3) Uiso 1.000000 GR . . .
H90b H 0.4377(8) 0.492(4) 0.5238(13) 0.099(3) Uiso 1.000000 GR . . .
H90c H 0.4322(11) 0.492(4) 0.4703(13) 0.099(3) Uiso 1.000000 GR . . .
C91 C 0.3367(4) 0.4967(8) 0.4571(3) 0.073(3) Uani 1.000000 . U . .
H91a H 0.3110(16) 0.454(3) 0.4531(16) 0.110(4) Uiso 1.000000 GR . . .
H91b H 0.324(2) 0.555(2) 0.4616(12) 0.110(4) Uiso 1.000000 GR . . .
H91c H 0.3542(7) 0.497(5) 0.4304(5) 0.110(4) Uiso 1.000000 GR . . .
C92 C 0.2881(3) 0.3596(5) 0.6317(2) 0.0409(12) Uani 1.000000 . U . .
H92 H 0.2674(3) 0.3222(5) 0.6107(2) 0.0491(14) Uiso 1.000000 R . . .
C93 C 0.3292(3) 0.3006(6) 0.6524(3) 0.0481(18) Uani 1.000000 . U . .
H93a H 0.3480(13) 0.280(3) 0.6288(4) 0.072(3) Uiso 1.000000 GR . . .
H93b H 0.3493(12) 0.3350(12) 0.6742(15) 0.072(3) Uiso 1.000000 GR . . .
H93c H 0.3161(3) 0.250(2) 0.6674(17) 0.072(3) Uiso 1.000000 GR . . .
C94 C 0.2590(3) 0.3889(6) 0.6695(3) 0.0524(18) Uani 1.000000 . U . .
H94a H 0.2795(5) 0.419(4) 0.6925(10) 0.079(3) Uiso 1.000000 GR . . .
H94b H 0.2338(14) 0.429(3) 0.6575(5) 0.079(3) Uiso 1.000000 GR . . .
H94c H 0.2449(19) 0.3371(7) 0.6826(14) 0.079(3) Uiso 1.000000 GR . . .
C95 C 0.1862(3) 0.3038(6) 0.4013(2) 0.0439(12) Uani 1.000000 . U . .
C96 C 0.1385(3) 0.2819(7) 0.4057(3) 0.0671(18) Uani 1.000000 D U . .
C97 C 0.1025(3) 0.3235(8) 0.3800(4) 0.073(3) Uani 1.000000 . U . .
H97 H 0.0705(3) 0.3100(8) 0.3842(4) 0.088(3) Uiso 1.000000 R . . .
C98 C 0.1125(3) 0.3848(7) 0.3481(3) 0.070(3) Uani 1.000000 . U . .
H98 H 0.0876(3) 0.4118(7) 0.3297(3) 0.084(3) Uiso 1.000000 R . . .
C99 C 0.1591(3) 0.4062(7) 0.3435(3) 0.059(2) Uani 1.000000 . U . .
H99 H 0.1660(3) 0.4488(7) 0.3218(3) 0.071(3) Uiso 1.000000 R . . .
C100 C 0.1956(3) 0.3670(7) 0.3695(3) 0.0570(17) Uani 1.000000 . U . .
C101 C 0.1247(4) 0.2184(10) 0.4423(5) 0.0687(19) Uani 0.732(15) D U P 1
H101 H 0.1494(4) 0.2224(10) 0.4681(5) 0.082(2) Uiso 0.732(15) R . P 1
C102 C 0.1262(5) 0.1260(10) 0.4231(5) 0.075(3) Uani 0.732(15) D U P 1
H10a H 0.102(3) 0.120(3) 0.398(2) 0.112(4) Uiso 0.732(15) GR . P 1
H10b H 0.1574(14) 0.115(3) 0.413(4) 0.112(4) Uiso 0.732(15) GR . P 1
H10c H 0.120(4) 0.0829(10) 0.4463(12) 0.112(4) Uiso 0.732(15) GR . P 1
C103 C 0.0771(5) 0.2348(12) 0.4597(5) 0.075(3) Uani 0.732(15) D U P 1
H10d H 0.0766(15) 0.294(3) 0.473(3) 0.113(4) Uiso 0.732(15) GR . P 1
H10e H 0.0522(6) 0.230(7) 0.4350(9) 0.113(4) Uiso 0.732(15) GR . P 1
H10f H 0.0716(18) 0.191(5) 0.483(3) 0.113(4) Uiso 0.732(15) GR . P 1
C104 C 0.2459(3) 0.3964(7) 0.3636(3) 0.0637(16) Uani 1.000000 . U . .
H104 H 0.2678(3) 0.3668(7) 0.3868(3) 0.0764(19) Uiso 1.000000 R . . .
C105 C 0.2595(4) 0.3694(8) 0.3181(3) 0.075(2) Uani 1.000000 . U . .
H10g H 0.264(3) 0.3053(10) 0.3173(9) 0.112(4) Uiso 1.000000 GR . . .
H10h H 0.2346(13) 0.387(5) 0.2952(4) 0.112(4) Uiso 1.000000 GR . . .
H10i H 0.2893(15) 0.398(4) 0.3124(12) 0.112(4) Uiso 1.000000 GR . . .
C106 C 0.2513(4) 0.4954(7) 0.3691(4) 0.075(2) Uani 1.000000 . U . .
H10j H 0.233(2) 0.5253(7) 0.3445(15) 0.113(3) Uiso 1.000000 GR . . .
H10k H 0.240(3) 0.5133(10) 0.3976(13) 0.113(3) Uiso 1.000000 GR . . .
H10l H 0.2847(5) 0.5114(10) 0.369(3) 0.113(3) Uiso 1.000000 GR . . .
C107 C 0.2288(3) 0.5470(6) 0.5123(3) 0.062(2) Uani 1.000000 . U . .
H10m H 0.2400(3) 0.5349(6) 0.5438(3) 0.075(2) Uiso 1.000000 R . . .
H10n H 0.2556(3) 0.5696(6) 0.4967(3) 0.075(2) Uiso 1.000000 R . . .
C108 C 0.1897(4) 0.6128(7) 0.5098(4) 0.080(3) Uani 1.000000 . U . .
H10o H 0.1704(4) 0.6069(7) 0.5355(4) 0.096(3) Uiso 1.000000 R . . .
H10p H 0.2020(4) 0.6737(7) 0.5089(4) 0.096(3) Uiso 1.000000 R . . .
C109 C 0.1616(4) 0.5891(7) 0.4668(4) 0.084(3) Uani 1.000000 . U . .
H10q H 0.1283(4) 0.6088(7) 0.4668(4) 0.100(3) Uiso 1.000000 R . . .
H10r H 0.1755(4) 0.6156(7) 0.4409(4) 0.100(3) Uiso 1.000000 R . . .
C110 C 0.1647(3) 0.4905(6) 0.4658(3) 0.062(2) Uani 1.000000 . U . .
H11d H 0.1639(3) 0.4691(6) 0.4346(3) 0.074(2) Uiso 1.000000 R . . .
H11e H 0.1380(3) 0.4639(6) 0.4800(3) 0.074(2) Uiso 1.000000 R . . .
C111 C 0.1586(4) 0.4114(7) 0.5799(4) 0.069(2) Uani 1.000000 . U . .
H11f H 0.1875(4) 0.4445(7) 0.5906(4) 0.082(3) Uiso 1.000000 R . . .
H11g H 0.1391(4) 0.4485(7) 0.5583(4) 0.082(3) Uiso 1.000000 R . . .
C112 C 0.1310(4) 0.3864(7) 0.6187(4) 0.078(2) Uani 1.000000 . U . .
H11h H 0.1523(4) 0.3750(7) 0.6460(4) 0.093(3) Uiso 1.000000 R . . .
H11i H 0.1081(4) 0.4329(7) 0.6249(4) 0.093(3) Uiso 1.000000 R . . .
C113 C 0.1063(4) 0.3033(8) 0.6018(4) 0.085(3) Uani 1.000000 . U . .
H11j H 0.0973(4) 0.2664(8) 0.6268(4) 0.102(3) Uiso 1.000000 R . . .
H11k H 0.0776(4) 0.3171(8) 0.5818(4) 0.102(3) Uiso 1.000000 R . . .
C114 C 0.1422(4) 0.2590(7) 0.5772(4) 0.071(2) Uani 1.000000 . U . .
H11l H 0.1269(4) 0.2229(7) 0.5525(4) 0.085(3) Uiso 1.000000 R . . .
H11m H 0.1622(4) 0.2201(7) 0.5974(4) 0.085(3) Uiso 1.000000 R . . .
C115 C 0.2663(3) 0.1359(5) 0.5829(3) 0.0453(14) Uani 1.000000 . U . .
H11n H 0.2979(3) 0.1523(5) 0.5742(3) 0.0544(17) Uiso 1.000000 R . . .
H11o H 0.2618(3) 0.1643(5) 0.6119(3) 0.0544(17) Uiso 1.000000 R . . .
C116 C 0.2626(3) 0.0376(6) 0.5870(3) 0.0494(16) Uani 1.000000 . U . .
H11p H 0.2895(3) 0.0081(6) 0.5744(3) 0.0593(19) Uiso 1.000000 R . . .
H11q H 0.2621(3) 0.0199(6) 0.6187(3) 0.0593(19) Uiso 1.000000 R . . .
C117 C 0.2162(3) 0.0138(6) 0.5604(3) 0.0545(18) Uani 1.000000 . U . .
H11r H 0.2179(3) -0.0451(6) 0.5466(3) 0.065(2) Uiso 1.000000 R . . .
H11s H 0.1896(3) 0.0148(6) 0.5796(3) 0.065(2) Uiso 1.000000 R . . .
C118 C 0.2108(3) 0.0856(6) 0.5252(3) 0.0527(16) Uani 1.000000 . U . .
H11t H 0.1773(3) 0.0934(6) 0.5140(3) 0.0632(19) Uiso 1.000000 R . . .
H11u H 0.2293(3) 0.0714(6) 0.4997(3) 0.0632(19) Uiso 1.000000 R . . .
C119 C 0.7883(8) 0.1636(12) 0.3217(8) 0.0488(16) Uani 0.297(8) D U P 2
H11a H 0.769(5) 0.1172(12) 0.334(6) 0.073(2) Uiso 0.297(8) GR . P 2
H11b H 0.787(7) 0.158(6) 0.2891(8) 0.073(2) Uiso 0.297(8) GR . P 2
H11c H 0.821(2) 0.158(6) 0.334(6) 0.073(2) Uiso 0.297(8) GR . P 2
C120 C 0.7674(8) 0.2469(17) 0.3869(6) 0.0473(17) Uani 0.297(8) D U P 2
H12a H 0.756(7) 0.303(5) 0.3979(11) 0.071(2) Uiso 0.297(8) GR . P 2
H12b H 0.746(6) 0.200(9) 0.3939(7) 0.071(2) Uiso 0.297(8) GR . P 2
H12c H 0.7990(16) 0.234(13) 0.4013(8) 0.071(2) Uiso 0.297(8) GR . P 2
C121 C 0.8031(8) 0.3251(14) 0.3260(9) 0.0484(17) Uani 0.297(8) D U P 2
H12d H 0.809(6) 0.327(9) 0.2943(16) 0.073(3) Uiso 0.297(8) GR . P 2
H12e H 0.790(3) 0.381(2) 0.334(7) 0.073(3) Uiso 0.297(8) GR . P 2
H12f H 0.833(3) 0.315(7) 0.344(5) 0.073(3) Uiso 0.297(8) GR . P 2
C124 C 0.1170(12) 0.111(2) 0.3926(12) 0.070(4) Uani 0.268(15) D U P 2
H12m H 0.100(9) 0.135(3) 0.366(4) 0.105(6) Uiso 0.268(15) GR . P 2
H12n H 0.1447(13) 0.079(12) 0.384(8) 0.105(6) Uiso 0.268(15) GR . P 2
H12o H 0.096(8) 0.072(11) 0.408(4) 0.105(6) Uiso 0.268(15) GR . P 2
C123 C 0.0975(13) 0.196(3) 0.4585(11) 0.072(3) Uani 0.268(15) D U P 2
H12p H 0.113(3) 0.225(19) 0.485(4) 0.108(5) Uiso 0.268(15) GR . P 2
H12q H 0.071(6) 0.232(18) 0.446(4) 0.108(5) Uiso 0.268(15) GR . P 2
H12r H 0.086(8) 0.138(3) 0.466(8) 0.108(5) Uiso 0.268(15) GR . P 2
C122 C 0.1330(11) 0.187(2) 0.4241(11) 0.068(2) Uani 0.268(15) D U P 2
H122 H 0.1640(11) 0.170(2) 0.4403(11) 0.082(3) Uiso 0.268(15) R . P 2
C127 C 0.4941(5) -0.0075(11) 0.3076(6) 0.0563(17) Uani 0.550(15) D U P 1
H12g H 0.5132(5) -0.0440(11) 0.2886(6) 0.068(2) Uiso 0.550(15) R . P 1
H12h H 0.5132(5) 0.0062(11) 0.3359(6) 0.068(2) Uiso 0.550(15) R . P 1
C125 C 0.4597(7) -0.0699(13) 0.2998(8) 0.059(2) Uani 0.450(15) D U P 2
H12i H 0.4557(7) -0.1183(13) 0.3212(8) 0.071(3) Uiso 0.450(15) R . P 2
H12j H 0.4753(7) -0.0927(13) 0.2739(8) 0.071(3) Uiso 0.450(15) R . P 2
C48 C 0.4130(6) -0.0237(13) 0.2854(7) 0.0556(18) Uani 0.450(15) D U P 2
H48a H 0.3969(6) -0.0024(13) 0.3112(7) 0.067(2) Uiso 0.450(15) R . P 2
H48b H 0.3913(6) -0.0616(13) 0.2661(7) 0.067(2) Uiso 0.450(15) R . P 2
C49 C 0.4275(6) -0.0474(10) 0.2666(5) 0.0562(18) Uani 0.550(15) D U P 1
H49a H 0.3941(6) -0.0664(10) 0.2620(5) 0.067(2) Uiso 0.550(15) R . P 1
H49b H 0.4467(6) -0.0820(10) 0.2468(5) 0.067(2) Uiso 0.550(15) R . P 1
C126 C 0.4865(8) 0.0101(13) 0.3222(6) 0.0549(17) Uani 0.450(15) D U P 2
H12k H 0.5205(8) -0.0022(13) 0.3295(6) 0.066(2) Uiso 0.450(15) R . P 2
H12l H 0.4722(8) 0.0303(13) 0.3493(6) 0.066(2) Uiso 0.450(15) R . P 2
C50 C 0.4473(6) -0.0542(13) 0.3162(5) 0.057(2) Uani 0.550(15) D U P 1
H50a H 0.4519(6) -0.1158(13) 0.3266(5) 0.068(3) Uiso 0.550(15) R . P 1
H50b H 0.4284(6) -0.0209(13) 0.3366(5) 0.068(3) Uiso 0.550(15) R . P 1
C130 C 0.3004(9) -0.0105(17) 0.2988(9) 0.0611(19) Uani 0.296(10) D U P 2
H13g H 0.330(3) 0.001(9) 0.318(6) 0.092(3) Uiso 0.296(10) GR . P 2
H13h H 0.288(3) -0.069(2) 0.306(8) 0.092(3) Uiso 0.296(10) GR . P 2
H13i H 0.307(6) -0.009(10) 0.267(2) 0.092(3) Uiso 0.296(10) GR . P 2
C128 C 0.2167(6) 0.034(2) 0.2901(10) 0.0608(19) Uani 0.296(10) D U P 2
H12s H 0.209(3) -0.023(8) 0.304(6) 0.091(3) Uiso 0.296(10) GR . P 2
H12t H 0.1938(12) 0.078(8) 0.298(7) 0.091(3) Uiso 0.296(10) GR . P 2
H12u H 0.215(2) 0.027(16) 0.2576(13) 0.091(3) Uiso 0.296(10) GR . P 2
C129 C 0.2795(10) 0.1314(16) 0.2731(8) 0.0599(19) Uani 0.296(10) D U P 2
H12v H 0.256(4) 0.179(8) 0.270(6) 0.090(3) Uiso 0.296(10) GR . P 2
H12w H 0.310(4) 0.156(11) 0.284(4) 0.090(3) Uiso 0.296(10) GR . P 2
H12x H 0.282(8) 0.103(4) 0.244(2) 0.090(3) Uiso 0.296(10) GR . P 2
C131 C 0.5345(5) 0.1166(10) 0.4393(5) 0.0492(19) Uani 0.604(16) D U P 2
H13a H 0.513(3) 0.073(5) 0.4243(10) 0.074(3) Uiso 0.604(16) GR . P 2
H13b H 0.5538(6) 0.088(6) 0.4639(18) 0.074(3) Uiso 0.604(16) GR . P 2
H13c H 0.516(3) 0.1645(14) 0.451(3) 0.074(3) Uiso 0.604(16) GR . P 2
C132 C 0.6084(5) 0.2031(10) 0.4269(5) 0.052(2) Uani 0.604(16) D U P 2
H13d H 0.6307(18) 0.1616(12) 0.442(3) 0.077(3) Uiso 0.604(16) GR . P 2
H13e H 0.624(2) 0.234(6) 0.4037(7) 0.077(3) Uiso 0.604(16) GR . P 2
H13f H 0.5979(6) 0.246(5) 0.448(3) 0.077(3) Uiso 0.604(16) GR . P 2

loop_
_atom_site_aniso_label
_atom_site_aniso_U_11
_atom_site_aniso_U_22
_atom_site_aniso_U_33
_atom_site_aniso_U_12
_atom_site_aniso_U_13
_atom_site_aniso_U_23
U1 0.0208(3) 0.0491(6) 0.0317(4) -0.0020(3) 0.0070(2) 0.0093(3)
O1 0.0452(19) 0.0540(16) 0.052(2) -0.0103(8) 0.0058(11) 0.0100(9)
O2 0.0548(18) 0.076(3) 0.057(2) -0.0035(11) 0.0246(10) -0.0017(12)
O3 0.048(2) 0.0529(16) 0.057(2) 0.0014(8) 0.0109(10) -0.0046(8)
N1 0.0271(13) 0.047(2) 0.0328(14) -0.0022(8) 0.0040(6) 0.0098(7)
N2 0.0268(12) 0.037(2) 0.0291(13) -0.0023(6) 0.0034(6) 0.0066(8)
N3 0.0297(12) 0.0342(15) 0.0268(17) -0.0032(6) 0.0038(6) 0.0040(8)
C1 0.0284(14) 0.042(3) 0.0283(15) -0.0016(9) 0.0049(7) 0.0064(11)
C2 0.0316(18) 0.048(4) 0.0289(17) 0.0022(12) 0.0060(8) 0.0090(12)
C3 0.0335(17) 0.059(3) 0.0357(17) -0.0003(11) 0.0058(8) 0.0178(12)
C4 0.0320(17) 0.042(3) 0.0332(17) 0.0039(12) 0.0079(8) 0.0124(12)
C5 0.0312(14) 0.039(3) 0.0333(16) -0.0006(9) 0.0058(7) 0.0112(10)
C6 0.0291(13) 0.034(3) 0.0273(15) 0.0003(9) 0.0053(7) 0.0049(10)
C7 0.0332(15) 0.048(2) 0.0421(17) -0.0058(9) 0.0009(7) 0.0178(10)
C8 0.0276(13) 0.036(2) 0.0345(18) -0.0026(8) 0.0040(7) 0.0068(11)
C9 0.0265(12) 0.026(2) 0.0256(17) -0.0001(7) 0.0047(6) -0.0002(11)
C10 0.0278(13) 0.026(2) 0.0255(18) -0.0003(7) 0.0048(7) -0.0002(11)
C11 0.0294(13) 0.025(3) 0.031(2) 0.0001(8) 0.0015(8) 0.0003(13)
C12 0.0307(14) 0.041(2) 0.047(2) -0.0039(9) -0.0006(8) 0.0132(13)
C13 0.0274(15) 0.029(3) 0.037(2) -0.0021(9) 0.0026(8) 0.0032(14)
C14 0.040(2) 0.074(3) 0.0382(18) 0.0019(13) 0.0046(10) 0.0250(11)
C15 0.050(3) 0.082(3) 0.044(2) -0.0006(17) 0.0035(13) 0.0201(15)
C16 0.049(3) 0.078(3) 0.050(3) 0.0072(16) 0.0075(14) 0.0258(15)
C17 0.044(2) 0.079(4) 0.042(3) 0.0008(16) 0.0063(13) 0.0261(16)
C18 0.059(3) 0.049(2) 0.060(3) -0.0066(10) -0.0027(15) 0.0130(12)
C19 0.041(2) 0.074(4) 0.050(2) -0.0018(13) 0.0074(11) 0.0168(15)
C20 0.0321(15) 0.048(3) 0.058(2) -0.0021(9) -0.0048(9) 0.0124(14)
C21 0.038(3) 0.050(3) 0.060(2) -0.0008(12) -0.0032(11) 0.0133(14)
C22 0.037(3) 0.050(3) 0.062(3) -0.0013(12) -0.0012(12) 0.0114(15)
C23 0.029(3) 0.048(3) 0.057(3) -0.0009(11) -0.0056(12) 0.0125(15)
C24 0.0310(14) 0.056(2) 0.035(2) -0.0085(9) -0.0014(7) 0.0205(11)
C25 0.0397(18) 0.069(3) 0.050(3) -0.0093(11) -0.0022(10) 0.0051(15)
C26 0.0408(19) 0.075(4) 0.060(4) -0.0100(12) -0.0032(12) 0.005(2)
C27 0.041(2) 0.093(5) 0.085(5) -0.0103(13) 0.0010(13) -0.011(3)
C28 0.0353(18) 0.082(4) 0.068(4) -0.0086(11) 0.0009(11) 0.003(2)
C29 0.0325(15) 0.070(3) 0.052(3) -0.0045(10) 0.0012(9) 0.0125(15)
C30 0.046(2) 0.086(4) 0.065(3) -0.0023(14) 0.0056(13) 0.0023(16)
C31 0.080(5) 0.097(4) 0.082(4) 0.0144(19) 0.014(2) 0.012(2)
C32 0.089(6) 0.104(6) 0.066(3) 0.014(3) 0.0078(14) 0.0011(17)
C33 0.042(2) 0.072(3) 0.055(3) -0.0047(13) 0.0037(14) 0.0091(14)
C34 0.053(3) 0.083(4) 0.074(4) 0.0018(17) 0.018(2) 0.014(2)
C35 0.050(4) 0.071(3) 0.060(4) -0.0028(15) 0.011(2) 0.0089(18)
C36 0.024(2) 0.0358(15) 0.0360(17) -0.0042(8) 0.0001(9) 0.0078(8)
C37 0.035(3) 0.0372(18) 0.0442(18) -0.0009(10) 0.0059(11) 0.0058(9)
C38 0.039(3) 0.039(2) 0.051(2) -0.0004(11) 0.0080(15) 0.0097(10)
C39 0.038(3) 0.043(2) 0.052(2) -0.0008(13) 0.0072(15) 0.0109(11)
C40 0.043(3) 0.044(2) 0.045(2) 0.0017(13) 0.0076(14) 0.0137(10)
C41 0.042(3) 0.0434(19) 0.0390(17) 0.0018(11) 0.0082(10) 0.0117(9)
C42 0.055(3) 0.047(3) 0.0448(19) -0.0013(16) 0.0130(12) 0.0062(11)
C43 0.066(4) 0.068(5) 0.057(3) -0.009(2) 0.0117(16) -0.0071(17)
C44 0.055(3) 0.065(6) 0.061(4) -0.0029(17) 0.0171(13) -0.005(2)
C45 0.051(3) 0.045(2) 0.046(2) 0.0022(13) 0.0139(13) 0.0092(12)
C46 0.052(3) 0.051(5) 0.048(4) 0.0005(15) 0.0150(14) 0.0085(17)
C47 0.053(3) 0.056(5) 0.048(3) -0.0025(19) 0.0151(15) 0.0051(16)
C51 0.047(2) 0.057(2) 0.059(3) -0.0127(11) 0.0024(14) 0.0129(12)
C52 0.067(3) 0.124(6) 0.085(4) -0.0232(19) 0.0413(15) -0.038(2)
C53 0.061(3) 0.085(6) 0.068(3) -0.0052(19) 0.0314(14) -0.010(2)
C54 0.060(2) 0.074(5) 0.070(4) -0.0065(14) 0.0320(13) -0.006(2)
C55 0.055(2) 0.069(4) 0.055(3) -0.0028(13) 0.0261(12) 0.0028(19)
C56 0.054(3) 0.058(2) 0.058(3) -0.0105(12) 0.0091(16) 0.0025(11)
C57 0.088(6) 0.058(2) 0.082(4) -0.0022(14) -0.012(2) -0.0033(12)
C58 0.124(6) 0.063(2) 0.091(4) -0.0134(13) -0.026(2) 0.0048(12)
C59 0.115(6) 0.059(2) 0.089(4) -0.0072(12) -0.028(2) 0.0055(11)
U2 0.0245(4) 0.0499(6) 0.0412(5) 0.0059(3) 0.0062(3) 0.0002(3)
O4 0.042(2) 0.0511(16) 0.054(2) 0.0096(8) 0.0070(11) 0.0043(9)
O5 0.0436(19) 0.061(2) 0.057(2) 0.0101(10) 0.0187(11) 0.0049(11)
O6 0.0379(18) 0.0490(16) 0.0448(19) 0.0024(8) 0.0102(9) 0.0036(8)
N4 0.0301(13) 0.0313(15) 0.0321(17) 0.0054(6) 0.0056(6) 0.0003(8)
N5 0.0316(13) 0.038(2) 0.0327(14) 0.0031(7) 0.0043(6) 0.0007(8)
N6 0.0356(16) 0.048(2) 0.0372(14) 0.0023(9) 0.0030(6) 0.0026(7)
C60 0.0293(13) 0.0273(19) 0.027(2) 0.0029(7) 0.0075(7) 0.0044(10)
C61 0.0296(13) 0.029(2) 0.029(2) 0.0031(8) 0.0068(8) 0.0012(12)
C62 0.0305(14) 0.031(2) 0.030(2) 0.0044(8) 0.0067(8) 0.0000(11)
C63 0.0300(15) 0.028(2) 0.026(2) 0.0029(8) 0.0091(8) 0.0034(12)
C64 0.0318(14) 0.0314(18) 0.0310(19) 0.0035(7) 0.0067(7) 0.0005(9)
C65 0.0292(13) 0.0283(19) 0.0257(18) 0.0013(7) 0.0082(7) 0.0044(10)
C66 0.0397(16) 0.0335(17) 0.0350(16) 0.0017(8) 0.0050(8) -0.0029(8)
C67 0.0376(17) 0.038(2) 0.0349(15) -0.0006(9) 0.0067(8) -0.0005(8)
C68 0.0349(17) 0.035(2) 0.0300(14) -0.0018(10) 0.0063(8) 0.0028(9)
C69 0.0369(19) 0.046(3) 0.0334(15) 0.0012(12) 0.0036(8) 0.0032(10)
C70 0.047(2) 0.056(3) 0.0356(18) 0.0028(15) 0.0015(10) -0.0022(12)
C71 0.054(2) 0.068(3) 0.0416(16) 0.0100(14) -0.0015(10) -0.0100(11)
C72 0.041(2) 0.043(3) 0.0348(16) -0.0040(14) 0.0073(9) -0.0024(10)
C73 0.0315(15) 0.043(2) 0.043(2) 0.0040(9) 0.0016(9) -0.0039(13)
C74 0.037(3) 0.054(4) 0.044(2) 0.0049(16) 0.0008(10) -0.0049(13)
C75 0.040(3) 0.049(3) 0.058(3) -0.0001(12) 0.0047(14) 0.0007(15)
C76 0.037(2) 0.047(3) 0.050(3) 0.0070(12) 0.0039(13) -0.0029(15)
C77 0.045(2) 0.042(3) 0.042(3) 0.0041(11) 0.0082(12) -0.0056(14)
C78 0.049(3) 0.037(2) 0.041(2) -0.0018(12) 0.0067(13) -0.0006(12)
C79 0.059(2) 0.075(3) 0.0420(18) 0.0073(15) -0.0010(10) -0.0130(11)
C80 0.061(3) 0.078(3) 0.044(3) 0.0067(16) -0.0002(12) -0.0126(14)
C81 0.061(3) 0.076(3) 0.049(3) 0.0076(16) 0.0001(13) -0.0125(12)
C82 0.060(3) 0.075(4) 0.046(3) 0.0069(16) -0.0022(12) -0.0128(14)
C83 0.028(2) 0.0330(15) 0.0405(17) 0.0076(8) 0.0014(9) -0.0035(8)
C84 0.044(3) 0.0350(18) 0.052(2) 0.0034(10) 0.0110(13) -0.0023(10)
C85 0.059(4) 0.0378(19) 0.063(3) 0.0006(11) 0.0194(18) -0.0070(11)
C86 0.057(4) 0.041(2) 0.062(3) -0.0001(13) 0.0176(18) -0.0090(11)
C87 0.042(3) 0.0397(19) 0.052(2) 0.0022(12) 0.0082(15) -0.0100(10)
C88 0.029(2) 0.0391(19) 0.0403(17) 0.0050(11) 0.0017(10) -0.0066(9)
C89 0.053(3) 0.045(3) 0.054(2) 0.0045(16) 0.0169(13) -0.0043(13)
C90 0.057(3) 0.075(6) 0.068(4) -0.0033(18) 0.0164(15) 0.006(2)
C91 0.062(3) 0.101(8) 0.059(3) 0.007(3) 0.0130(15) 0.0060(16)
C92 0.041(3) 0.039(2) 0.043(2) 0.0026(13) 0.0068(13) -0.0063(11)
C93 0.049(3) 0.053(3) 0.044(3) 0.0124(18) 0.0110(17) 0.0004(18)
C94 0.051(3) 0.057(4) 0.051(3) 0.009(2) 0.0151(16) -0.0053(17)
C95 0.0377(16) 0.057(3) 0.037(2) 0.0054(9) 0.0016(8) 0.0033(11)
C96 0.0376(17) 0.092(3) 0.071(3) 0.0008(11) -0.0011(9) 0.0328(18)
C97 0.039(2) 0.101(5) 0.078(4) 0.0024(12) -0.0012(11) 0.040(2)
C98 0.042(2) 0.094(6) 0.073(4) 0.0039(14) -0.0003(13) 0.034(3)
C99 0.043(2) 0.078(5) 0.056(4) 0.0050(14) 0.0000(12) 0.021(2)
C100 0.0412(18) 0.076(3) 0.053(3) 0.0046(12) 0.0017(11) 0.0218(16)
C101 0.042(3) 0.092(4) 0.070(3) -0.0026(15) -0.0016(13) 0.0322(18)
C102 0.055(5) 0.093(4) 0.076(5) -0.0031(15) 0.004(2) 0.031(2)
C103 0.046(4) 0.097(5) 0.083(6) -0.0057(19) 0.005(2) 0.027(3)
C104 0.042(2) 0.089(4) 0.060(3) 0.0008(14) 0.0030(12) 0.0251(19)
C105 0.061(4) 0.098(5) 0.067(3) -0.000(2) 0.0132(18) 0.022(2)
C106 0.062(4) 0.090(4) 0.074(5) -0.0043(17) 0.012(2) 0.022(2)
C107 0.062(3) 0.051(2) 0.072(5) 0.0116(11) -0.0097(19) 0.0031(12)
C108 0.078(4) 0.066(3) 0.091(5) 0.0277(16) -0.025(2) -0.0141(17)
C109 0.086(5) 0.064(3) 0.094(5) 0.0261(14) -0.030(3) -0.0103(15)
C110 0.052(3) 0.064(3) 0.068(4) 0.0210(12) -0.0040(18) -0.0075(14)
C111 0.066(4) 0.066(3) 0.081(4) 0.0067(13) 0.040(2) -0.0018(14)
C112 0.081(5) 0.073(3) 0.087(4) 0.002(2) 0.050(2) -0.002(2)
C113 0.080(3) 0.077(3) 0.109(5) -0.0007(19) 0.058(2) -0.009(2)
C114 0.068(4) 0.068(3) 0.083(5) 0.0018(14) 0.043(2) 0.0004(15)
C115 0.042(2) 0.049(2) 0.046(3) 0.0040(11) 0.0079(14) 0.0026(11)
C116 0.049(3) 0.049(2) 0.050(3) 0.0027(12) 0.0052(17) 0.0031(12)
C117 0.053(3) 0.053(2) 0.057(3) -0.0015(12) 0.0004(18) 0.0065(13)
C118 0.053(3) 0.051(2) 0.053(2) 0.0005(11) 0.0015(15) 0.0032(10)
C119 0.035(3) 0.050(3) 0.061(3) -0.0013(11) -0.0036(13) 0.0119(15)
C120 0.032(4) 0.050(3) 0.058(2) -0.0016(13) -0.0049(10) 0.0132(14)
C121 0.034(3) 0.049(3) 0.060(3) -0.0026(12) -0.0020(12) 0.0115(15)
C124 0.047(8) 0.092(4) 0.070(6) -0.003(2) -0.002(3) 0.032(2)
C123 0.048(6) 0.094(5) 0.074(5) -0.005(2) 0.002(3) 0.030(2)
C122 0.043(4) 0.091(3) 0.070(4) -0.0018(13) -0.0029(16) 0.0326(18)
C127 0.051(3) 0.057(2) 0.060(3) -0.0115(10) 0.0029(15) 0.0144(11)
C125 0.051(3) 0.057(2) 0.067(5) -0.0131(12) -0.0003(18) 0.0139(12)
C48 0.049(3) 0.057(3) 0.059(4) -0.0136(12) 0.0021(15) 0.0134(13)
C49 0.052(3) 0.057(3) 0.060(4) -0.0133(12) 0.0031(15) 0.0135(13)
C126 0.048(3) 0.057(2) 0.059(3) -0.0128(11) 0.0022(14) 0.0146(11)
C50 0.053(4) 0.058(3) 0.060(4) -0.0128(15) 0.0034(16) 0.0138(15)
C130 0.061(3) 0.076(3) 0.045(4) 0.0075(16) -0.0005(13) -0.0133(13)
C128 0.060(3) 0.075(4) 0.046(4) 0.0071(15) -0.0013(12) -0.0129(14)
C129 0.061(3) 0.076(3) 0.042(3) 0.0059(16) -0.0015(13) -0.0137(14)
C131 0.052(3) 0.050(4) 0.047(3) 0.0006(16) 0.0150(15) 0.0078(16)
C132 0.054(3) 0.054(4) 0.048(3) -0.0032(18) 0.0156(15) 0.0044(17)

loop_
_atom_type_symbol
_atom_type_scat_dispersion_real
_atom_type_scat_dispersion_imag
_atom_type_scat_Cromer_Mann_a1
_atom_type_scat_Cromer_Mann_a2
_atom_type_scat_Cromer_Mann_a3
_atom_type_scat_Cromer_Mann_a4
_atom_type_scat_Cromer_Mann_b1
_atom_type_scat_Cromer_Mann_b2
_atom_type_scat_Cromer_Mann_b3
_atom_type_scat_Cromer_Mann_b4
_atom_type_scat_Cromer_Mann_c
_atom_type_scat_source
_atom_type_scat_dispersion_source
C 0.01788 0.00908 2.31000 1.02000 1.58860 0.86500 20.84390 10.20750 0.56870 51.65120 0.21560 'International Tables Volume C Table 6.1.1.4 (pp. 500-502)' 'Brennan, Cowan, Rev. Sci. Instrum., 1992, 63, 850'
H 0.00000 0.00000 0.49300 0.32291 0.14019 0.04081 10.51090 26.12570 3.14236 57.79970 0.00304 'International Tables Volume C Table 6.1.1.4 (pp. 500-502)' 'Brennan, Cowan, Rev. Sci. Instrum., 1992, 63, 850'
N 0.03110 0.01806 12.21260 3.13220 2.01250 1.16630 0.00570 9.89330 28.99750 0.58260 -11.52900 'International Tables Volume C Table 6.1.1.4 (pp. 500-502)' 'Brennan, Cowan, Rev. Sci. Instrum., 1992, 63, 850'
O 0.04960 0.03234 3.04850 2.28680 1.54630 0.86700 13.27710 5.70110 0.32390 32.90890 0.25080 'International Tables Volume C Table 6.1.1.4 (pp. 500-502)' 'Brennan, Cowan, Rev. Sci. Instrum., 1992, 63, 850'
U -4.17363 13.43374 36.02280 23.41280 14.94910 4.18800 0.52930 3.32530 16.09270 100.61300 13.39660 'International Tables Volume C Table 6.1.1.4 (pp. 500-502)' 'Brennan, Cowan, Rev. Sci. Instrum., 1992, 63, 850'

loop_
_exptl_crystal_face_index_h
_exptl_crystal_face_index_k
_exptl_crystal_face_index_l
_exptl_crystal_face_perp_dist
1 0 0 0.0286
1 0 1 0.0240
0 0 1 0.0274
0 0 -1 0.0137
3 10 1 0.1137
-3 -10 -2 0.0740
-2 0 1 0.0180
2 0 -1 0.0258
1 -1 1 0.0675
-2 -8 11 0.0684
-1 1 -1 0.0880
1 0 2 0.0212
-17 0 -7 0.0116

loop_
_geom_angle_atom_site_label_1
_geom_angle_atom_site_label_2
_geom_angle_atom_site_label_3
_geom_angle
_geom_angle_site_symmetry_1
_geom_angle_site_symmetry_3
_geom_angle_publ_flag
O2 U1 O1 79.98(19) . . ?
O3 U1 O1 149.26(18) . . ?
O3 U1 O2 69.37(19) . . ?
N1 U1 O1 98.73(19) . . ?
N1 U1 O2 115.1(2) . . ?
N1 U1 O3 96.4(2) . . ?
N2 U1 O1 133.05(19) . . ?
N2 U1 O2 147.0(2) . . ?
N2 U1 O3 77.66(19) . . ?
N2 U1 N1 65.76(18) . . ?
N3 U1 O1 97.45(18) . . ?
N3 U1 O2 117.26(19) . . ?
N3 U1 O3 94.45(19) . . ?
N3 U1 N1 127.08(18) . . ?
N3 U1 N2 66.46(18) . . ?
C51 O1 U1 126.0(5) . . ?
C127 O1 U1 127.7(7) . . ?
C127 O1 C51 106.3(8) . . ?
C126 O1 U1 120.6(8) . . ?
C126 O1 C51 108.9(9) . . ?
C126 O1 C127 22.6(10) . . ?
C52 O2 U1 125.1(5) . . ?
C55 O2 U1 124.2(5) . . ?
C55 O2 C52 110.1(7) . . ?
C56 O3 U1 122.3(5) . . ?
C59 O3 U1 120.9(6) . . ?
C59 O3 C56 105.4(7) . . ?
C1 N1 U1 120.7(4) . . ?
C24 N1 U1 117.7(4) . . ?
C24 N1 C1 121.3(5) . . ?
C6 N2 U1 122.1(4) . . ?
C9 N2 U1 120.0(4) . . ?
C9 N2 C6 117.7(5) . . ?
C10 N3 U1 120.0(4) . . ?
C36 N3 U1 122.8(4) . . ?
C36 N3 C10 115.7(5) . . ?
C2 C1 N1 125.8(6) . . ?
C6 C1 N1 115.1(6) . . ?
C6 C1 C2 119.0(6) . . ?
H2 C2 C1 119.4(4) . . ?
C3 C2 C1 121.2(6) . . ?
C3 C2 H2 119.4(4) . . ?
C4 C3 C2 118.2(6) . . ?
C14 C3 C2 118.1(6) . . ?
C14 C3 C4 123.7(6) . . ?
H4 C4 C3 118.5(4) . . ?
C5 C4 C3 122.9(6) . . ?
C5 C4 H4 118.5(4) . . ?
C6 C5 C4 118.5(6) . . ?
C7 C5 C4 122.3(6) . . ?
C7 C5 C6 119.1(6) . . ?
C1 C6 N2 114.7(6) . . ?
C5 C6 N2 125.1(6) . . ?
C5 C6 C1 120.1(6) . . ?
C8 C7 C5 112.1(6) . . ?
C18 C7 C5 108.7(6) . . ?
C18 C7 C8 110.4(7) . . ?
C19 C7 C5 108.2(6) . . ?
C19 C7 C8 108.1(6) . . ?
C19 C7 C18 109.3(7) . . ?
C9 C8 C7 120.2(6) . . ?
C13 C8 C7 121.9(6) . . ?
C13 C8 C9 117.8(6) . . ?
C8 C9 N2 123.8(6) . . ?
C10 C9 N2 116.0(5) . . ?
C10 C9 C8 120.2(6) . . ?
C9 C10 N3 114.1(5) . . ?
C11 C10 N3 125.4(6) . . ?
C11 C10 C9 120.5(6) . . ?
H11 C11 C10 120.1(4) . . ?
C12 C11 C10 119.8(6) . . ?
C12 C11 H11 120.1(4) . . ?
C13 C12 C11 119.0(6) . . ?
C20 C12 C11 120.9(6) . . ?
C20 C12 C13 119.9(6) . . ?
C12 C13 C8 122.7(6) . . ?
H13 C13 C8 118.7(4) . . ?
H13 C13 C12 118.7(4) . . ?
C15 C14 C3 110.5(7) . . ?
C16 C14 C3 109.1(7) . . ?
C16 C14 C15 108.3(7) . . ?
C17 C14 C3 112.9(6) . . ?
C17 C14 C15 107.6(7) . . ?
C17 C14 C16 108.3(8) . . ?
H15a C15 C14 109.5 . . ?
H15b C15 C14 109.5 . . ?
H15b C15 H15a 109.5 . . ?
H15c C15 C14 109.5 . . ?
H15c C15 H15a 109.5 . . ?
H15c C15 H15b 109.5 . . ?
H16a C16 C14 109.5 . . ?
H16b C16 C14 109.5 . . ?
H16b C16 H16a 109.5 . . ?
H16c C16 C14 109.5 . . ?
H16c C16 H16a 109.5 . . ?
H16c C16 H16b 109.5 . . ?
H17a C17 C14 109.5 . . ?
H17b C17 C14 109.5 . . ?
H17b C17 H17a 109.5 . . ?
H17c C17 C14 109.5 . . ?
H17c C17 H17a 109.5 . . ?
H17c C17 H17b 109.5 . . ?
H18a C18 C7 109.5 . . ?
H18b C18 C7 109.5 . . ?
H18b C18 H18a 109.5 . . ?
H18c C18 C7 109.5 . . ?
H18c C18 H18a 109.5 . . ?
H18c C18 H18b 109.5 . . ?
H19a C19 C7 109.5 . . ?
H19b C19 C7 109.5 . . ?
H19b C19 H19a 109.5 . . ?
H19c C19 C7 109.5 . . ?
H19c C19 H19a 109.5 . . ?
H19c C19 H19b 109.5 . . ?
C21 C20 C12 114.9(7) . . ?
C22 C20 C12 107.6(7) . . ?
C22 C20 C21 105.8(8) . . ?
C23 C20 C12 110.4(7) . . ?
C23 C20 C21 112.5(8) . . ?
C23 C20 C22 104.8(7) . . ?
C119 C20 C12 109.6(11) . . ?
C119 C20 C21 61.4(11) . . ?
C119 C20 C22 48.0(10) . . ?
C119 C20 C23 137.3(11) . . ?
C120 C20 C12 108.2(10) . . ?
C120 C20 C21 42.9(10) . . ?
C120 C20 C22 140.6(11) . . ?
C120 C20 C23 77.2(10) . . ?
C120 C20 C119 103.8(12) . . ?
C121 C20 C12 116.0(11) . . ?
C121 C20 C21 127.0(12) . . ?
C121 C20 C22 71.7(12) . . ?
C121 C20 C23 33.6(10) . . ?
C121 C20 C119 112.4(13) . . ?
C121 C20 C120 106.0(13) . . ?
H21a C21 C20 109.5 . . ?
H21b C21 C20 109.5 . . ?
H21b C21 H21a 109.5 . . ?
H21c C21 C20 109.5 . . ?
H21c C21 H21a 109.5 . . ?
H21c C21 H21b 109.5 . . ?
H22a C22 C20 109.5 . . ?
H22b C22 C20 109.5 . . ?
H22b C22 H22a 109.5 . . ?
H22c C22 C20 109.5 . . ?
H22c C22 H22a 109.5 . . ?
H22c C22 H22b 109.5 . . ?
H23a C23 C20 109.5 . . ?
H23b C23 C20 109.5 . . ?
H23b C23 H23a 109.5 . . ?
H23c C23 C20 109.5 . . ?
H23c C23 H23a 109.5 . . ?
H23c C23 H23b 109.5 . . ?
C25 C24 N1 121.7(7) . . ?
C29 C24 N1 119.6(8) . . ?
C29 C24 C25 118.6(7) . . ?
C26 C25 C24 119.4(8) . . ?
C30 C25 C24 121.9(7) . . ?
C30 C25 C26 118.7(9) . . ?
H26 C26 C25 119.5(6) . . ?
C27 C26 C25 121.0(10) . . ?
C27 C26 H26 119.5(6) . . ?
H27 C27 C26 119.9(6) . . ?
C28 C27 C26 120.2(9) . . ?
C28 C27 H27 119.9(5) . . ?
H28 C28 C27 119.4(5) . . ?
C29 C28 C27 121.2(9) . . ?
C29 C28 H28 119.4(6) . . ?
C28 C29 C24 119.3(9) . . ?
C33 C29 C24 119.8(7) . . ?
C33 C29 C28 120.9(8) . . ?
H30 C30 C25 108.3(5) . . ?
C31 C30 C25 112.6(8) . . ?
C31 C30 H30 108.3(6) . . ?
C32 C30 C25 112.0(8) . . ?
C32 C30 H30 108.3(6) . . ?
C32 C30 C31 107.1(10) . . ?
H31a C31 C30 109.5 . . ?
H31b C31 C30 109.5 . . ?
H31b C31 H31a 109.5 . . ?
H31c C31 C30 109.5 . . ?
H31c C31 H31a 109.5 . . ?
H31c C31 H31b 109.5 . . ?
H32a C32 C30 109.5 . . ?
H32b C32 C30 109.5 . . ?
H32b C32 H32a 109.5 . . ?
H32c C32 C30 109.5 . . ?
H32c C32 H32a 109.5 . . ?
H32c C32 H32b 109.5 . . ?
H33 C33 C29 107.9(5) . . ?
C34 C33 C29 114.1(8) . . ?
C34 C33 H33 107.9(5) . . ?
C35 C33 C29 111.9(7) . . ?
C35 C33 H33 107.9(5) . . ?
C35 C33 C34 106.9(8) . . ?
H34a C34 C33 109.5 . . ?
H34b C34 C33 109.5 . . ?
H34b C34 H34a 109.5 . . ?
H34c C34 C33 109.5 . . ?
H34c C34 H34a 109.5 . . ?
H34c C34 H34b 109.5 . . ?
H35a C35 C33 109.5 . . ?
H35b C35 C33 109.5 . . ?
H35b C35 H35a 109.5 . . ?
H35c C35 C33 109.5 . . ?
H35c C35 H35a 109.5 . . ?
H35c C35 H35b 109.5 . . ?
C37 C36 N3 121.8(6) . . ?
C41 C36 N3 119.0(6) . . ?
C41 C36 C37 119.0(7) . . ?
C38 C37 C36 118.7(7) . . ?
C42 C37 C36 121.3(7) . . ?
C42 C37 C38 119.9(7) . . ?
H38 C38 C37 118.8(5) . . ?
C39 C38 C37 122.5(8) . . ?
C39 C38 H38 118.8(5) . . ?
H39 C39 C38 120.7(5) . . ?
C40 C39 C38 118.6(8) . . ?
C40 C39 H39 120.7(5) . . ?
H40 C40 C39 118.8(5) . . ?
C41 C40 C39 122.5(7) . . ?
C41 C40 H40 118.8(5) . . ?
C40 C41 C36 118.8(7) . . ?
C45 C41 C36 120.6(7) . . ?
C45 C41 C40 120.6(7) . . ?
H42 C42 C37 108.3(4) . . ?
C43 C42 C37 110.6(7) . . ?
C43 C42 H42 108.3(5) . . ?
C44 C42 C37 110.4(7) . . ?
C44 C42 H42 108.3(5) . . ?
C44 C42 C43 110.8(7) . . ?
H43a C43 C42 109.5 . . ?
H43b C43 C42 109.5 . . ?
H43b C43 H43a 109.5 . . ?
H43c C43 C42 109.5 . . ?
H43c C43 H43a 109.5 . . ?
H43c C43 H43b 109.5 . . ?
H44a C44 C42 109.5 . . ?
H44b C44 C42 109.5 . . ?
H44b C44 H44a 109.5 . . ?
H44c C44 C42 109.5 . . ?
H44c C44 H44a 109.5 . . ?
H44c C44 H44b 109.5 . . ?
H45 C45 C41 104.8(4) . . ?
H45a C45 C41 109.4(4) . . ?
H45a C45 H45 24.3 . . ?
C46 C45 C41 117.8(11) . . ?
C46 C45 H45 104.8(10) . . ?
C46 C45 H45a 81.9(10) . . ?
C47 C45 C41 115.6(11) . . ?
C47 C45 H45 104.8(10) . . ?
C47 C45 H45a 120.4(10) . . ?
C47 C45 C46 107.7(12) . . ?
C131 C45 C41 109.6(8) . . ?
C131 C45 H45 131.3(7) . . ?
C131 C45 H45a 109.4(7) . . ?
C131 C45 C46 27.7(8) . . ?
C131 C45 C47 90.4(11) . . ?
C132 C45 C41 104.9(8) . . ?
C132 C45 H45 88.3(7) . . ?
C132 C45 H45a 109.4(7) . . ?
C132 C45 C46 129.3(11) . . ?
C132 C45 C47 23.6(8) . . ?
C132 C45 C131 114.0(9) . . ?
H46a C46 C45 109.5 . . ?
H46b C46 C45 109.5 . . ?
H46b C46 H46a 109.5 . . ?
H46c C46 C45 109.5 . . ?
H46c C46 H46a 109.5 . . ?
H46c C46 H46b 109.5 . . ?
H47a C47 C45 109.5 . . ?
H47b C47 C45 109.5 . . ?
H47b C47 H47a 109.5 . . ?
H47c C47 C45 109.5 . . ?
H47c C47 H47a 109.5 . . ?
H47c C47 H47b 109.5 . . ?
H51c C51 O1 110.8(4) . . ?
H51d C51 O1 110.8(4) . . ?
H51d C51 H51c 108.8 . . ?
H51a C51 O1 110.9(5) . . ?
H51a C51 H51c 30.4 . . ?
H51a C51 H51d 130.9 . . ?
H51b C51 O1 110.9(4) . . ?
H51b C51 H51c 81.5 . . ?
H51b C51 H51d 30.1 . . ?
H51b C51 H51a 108.9 . . ?
C48 C51 O1 105.0(9) . . ?
C48 C51 H51c 110.8(9) . . ?
C48 C51 H51d 110.8(10) . . ?
C48 C51 H51a 82.0(9) . . ?
C48 C51 H51b 134.7(10) . . ?
C49 C51 O1 104.2(8) . . ?
C49 C51 H51c 135.5(8) . . ?
C49 C51 H51d 82.4(7) . . ?
C49 C51 H51a 110.9(8) . . ?
C49 C51 H51b 110.9(7) . . ?
C49 C51 C48 31.4(9) . . ?
H52a C52 O2 110.8(6) . . ?
H52b C52 O2 110.8(6) . . ?
H52b C52 H52a 108.9 . . ?
C53 C52 O2 104.8(8) . . ?
C53 C52 H52a 110.8(7) . . ?
C53 C52 H52b 110.8(7) . . ?
H53a C53 C52 111.1(8) . . ?
H53b C53 C52 111.1(6) . . ?
H53b C53 H53a 109.040604552(16) . . ?
C54 C53 C52 103.5(8) . . ?
C54 C53 H53a 111.1(6) . . ?
C54 C53 H53b 111.1(6) . . ?
H54a C54 C53 111.7(5) . . ?
H54b C54 C53 111.7(6) . . ?
H54b C54 H54a 109.452368272(16) . . ?
C55 C54 C53 100.4(8) . . ?
C55 C54 H54a 111.7(5) . . ?
C55 C54 H54b 111.7(6) . . ?
C54 C55 O2 107.1(8) . . ?
H55a C55 O2 110.3(5) . . ?
H55a C55 C54 110.3(6) . . ?
H55b C55 O2 110.3(5) . . ?
H55b C55 C54 110.3(5) . . ?
H55b C55 H55a 108.5 . . ?
H56a C56 O3 110.5(4) . . ?
H56b C56 O3 110.5(4) . . ?
H56b C56 H56a 108.7 . . ?
C57 C56 O3 106.2(8) . . ?
C57 C56 H56a 110.5(5) . . ?
C57 C56 H56b 110.5(6) . . ?
H57a C57 C56 111.4(6) . . ?
H57b C57 C56 111.4(5) . . ?
H57b C57 H57a 109.232913868(16) . . ?
C58 C57 C56 102.0(9) . . ?
C58 C57 H57a 111.4(8) . . ?
C58 C57 H57b 111.4(7) . . ?
H58a C58 C57 111.2(7) . . ?
H58b C58 C57 111.2(8) . . ?
H58b C58 H58a 109.1 . . ?
C59 C58 C57 103.0(9) . . ?
C59 C58 H58a 111.2(7) . . ?
C59 C58 H58b 111.2(8) . . ?
C58 C59 O3 108.7(9) . . ?
H59a C59 O3 109.9(6) . . ?
H59a C59 C58 109.9(8) . . ?
H59b C59 O3 109.9(6) . . ?
H59b C59 C58 109.9(8) . . ?
H59b C59 H59a 108.3 . . ?
O5 U2 O4 75.88(18) . . ?
O6 U2 O4 147.12(16) . . ?
O6 U2 O5 71.30(17) . . ?
N4 U2 O4 101.84(19) . . ?
N4 U2 O5 114.80(18) . . ?
N4 U2 O6 93.76(18) . . ?
N5 U2 O4 135.68(19) . . ?
N5 U2 O5 148.42(19) . . ?
N5 U2 O6 77.12(18) . . ?
N5 U2 N4 66.49(19) . . ?
N6 U2 O4 92.2(2) . . ?
N6 U2 O5 120.83(19) . . ?
N6 U2 O6 102.7(2) . . ?
N6 U2 N4 124.37(19) . . ?
N6 U2 N5 66.2(2) . . ?
C107 O4 U2 126.1(5) . . ?
C110 O4 U2 125.3(5) . . ?
C110 O4 C107 107.3(6) . . ?
C111 O5 U2 124.9(5) . . ?
C114 O5 U2 126.7(5) . . ?
C114 O5 C111 108.0(6) . . ?
C115 O6 U2 119.7(4) . . ?
C118 O6 U2 121.4(4) . . ?
C118 O6 C115 106.8(6) . . ?
C60 N4 U2 120.8(4) . . ?
C83 N4 U2 117.3(4) . . ?
C83 N4 C60 120.7(5) . . ?
C65 N5 U2 120.3(4) . . ?
C68 N5 U2 121.6(4) . . ?
C68 N5 C65 117.4(6) . . ?
C69 N6 U2 119.7(4) . . ?
C95 N6 U2 123.5(5) . . ?
C95 N6 C69 116.8(6) . . ?
C61 C60 N4 125.6(6) . . ?
C65 C60 N4 114.5(6) . . ?
C65 C60 C61 119.9(6) . . ?
H61 C61 C60 119.9(4) . . ?
C62 C61 C60 120.2(6) . . ?
C62 C61 H61 119.9(4) . . ?
C63 C62 C61 119.5(6) . . ?
C73 C62 C61 118.5(6) . . ?
C73 C62 C63 121.9(6) . . ?
H63 C63 C62 119.1(4) . . ?
C64 C63 C62 121.9(6) . . ?
C64 C63 H63 119.1(4) . . ?
C65 C64 C63 117.7(6) . . ?
C66 C64 C63 125.3(6) . . ?
C66 C64 C65 117.0(6) . . ?
C60 C65 N5 116.6(6) . . ?
C64 C65 N5 122.8(6) . . ?
C64 C65 C60 120.6(6) . . ?
C67 C66 C64 110.4(6) . . ?
C77 C66 C64 112.2(6) . . ?
C77 C66 C67 112.8(6) . . ?
C78 C66 C64 107.4(6) . . ?
C78 C66 C67 106.7(6) . . ?
C78 C66 C77 107.0(6) . . ?
C68 C67 C66 117.4(6) . . ?
C72 C67 C66 123.7(7) . . ?
C72 C67 C68 118.6(7) . . ?
C67 C68 N5 123.0(6) . . ?
C69 C68 N5 116.0(6) . . ?
C69 C68 C67 120.9(6) . . ?
C68 C69 N6 115.0(6) . . ?
C70 C69 N6 126.1(7) . . ?
C70 C69 C68 118.8(7) . . ?
H70 C70 C69 119.3(5) . . ?
C71 C70 C69 121.3(7) . . ?
C71 C70 H70 119.3(5) . . ?
C72 C71 C70 118.4(7) . . ?
C79 C71 C70 120.5(7) . . ?
C79 C71 C72 121.1(7) . . ?
C71 C72 C67 121.9(7) . . ?
H72 C72 C67 119.0(4) . . ?
H72 C72 C71 119.0(5) . . ?
C74 C73 C62 110.1(6) . . ?
C75 C73 C62 109.6(6) . . ?
C75 C73 C74 107.8(7) . . ?
C76 C73 C62 113.4(6) . . ?
C76 C73 C74 107.7(6) . . ?
C76 C73 C75 108.0(6) . . ?
H74a C74 C73 109.5 . . ?
H74b C74 C73 109.5 . . ?
H74b C74 H74a 109.5 . . ?
H74c C74 C73 109.5 . . ?
H74c C74 H74a 109.5 . . ?
H74c C74 H74b 109.5 . . ?
H75a C75 C73 109.5 . . ?
H75b C75 C73 109.5 . . ?
H75b C75 H75a 109.5 . . ?
H75c C75 C73 109.5 . . ?
H75c C75 H75a 109.5 . . ?
H75c C75 H75b 109.5 . . ?
H76a C76 C73 109.5 . . ?
H76b C76 C73 109.5 . . ?
H76b C76 H76a 109.5 . . ?
H76c C76 C73 109.5 . . ?
H76c C76 H76a 109.5 . . ?
H76c C76 H76b 109.5 . . ?
H77a C77 C66 109.5 . . ?
H77b C77 C66 109.5 . . ?
H77b C77 H77a 109.5 . . ?
H77c C77 C66 109.5 . . ?
H77c C77 H77a 109.5 . . ?
H77c C77 H77b 109.5 . . ?
H78a C78 C66 109.5 . . ?
H78b C78 C66 109.5 . . ?
H78b C78 H78a 109.5 . . ?
H78c C78 C66 109.5 . . ?
H78c C78 H78a 109.5 . . ?
H78c C78 H78b 109.5 . . ?
C80 C79 C71 110.9(8) . . ?
C81 C79 C71 110.1(8) . . ?
C81 C79 C80 109.3(9) . . ?
C82 C79 C71 111.6(8) . . ?
C82 C79 C80 109.2(9) . . ?
C82 C79 C81 105.6(9) . . ?
C130 C79 C71 111.3(12) . . ?
C130 C79 C80 66.7(12) . . ?
C130 C79 C81 45.6(12) . . ?
C130 C79 C82 134.9(13) . . ?
C128 C79 C71 120.8(13) . . ?
C128 C79 C80 123.0(14) . . ?
C128 C79 C81 74.7(13) . . ?
C128 C79 C82 31.0(12) . . ?
C128 C79 C130 110.9(15) . . ?
C129 C79 C71 107.6(12) . . ?
C129 C79 C80 32.0(11) . . ?
C129 C79 C81 134.9(13) . . ?
C129 C79 C82 82.0(12) . . ?
C129 C79 C130 97.7(13) . . ?
C129 C79 C128 105.7(14) . . ?
H80a C80 C79 109.5 . . ?
H80b C80 C79 109.5 . . ?
H80b C80 H80a 109.5 . . ?
H80c C80 C79 109.5 . . ?
H80c C80 H80a 109.5 . . ?
H80c C80 H80b 109.5 . . ?
H81a C81 C79 109.5 . . ?
H81b C81 C79 109.5 . . ?
H81b C81 H81a 109.5 . . ?
H81c C81 C79 109.5 . . ?
H81c C81 H81a 109.5 . . ?
H81c C81 H81b 109.5 . . ?
H82a C82 C79 109.5 . . ?
H82b C82 C79 109.5 . . ?
H82b C82 H82a 109.5 . . ?
H82c C82 C79 109.5 . . ?
H82c C82 H82a 109.5 . . ?
H82c C82 H82b 109.5 . . ?
C84 C83 N4 121.6(6) . . ?
C88 C83 N4 119.9(6) . . ?
C88 C83 C84 118.2(7) . . ?
C85 C84 C83 119.4(7) . . ?
C89 C84 C83 121.0(7) . . ?
C89 C84 C85 119.5(8) . . ?
H85 C85 C84 118.9(5) . . ?
C86 C85 C84 122.2(8) . . ?
C86 C85 H85 118.9(5) . . ?
H86 C86 C85 120.6(5) . . ?
C87 C86 C85 118.8(8) . . ?
C87 C86 H86 120.6(5) . . ?
H87 C87 C86 119.0(5) . . ?
C88 C87 C86 122.0(7) . . ?
C88 C87 H87 119.0(5) . . ?
C87 C88 C83 119.0(7) . . ?
C92 C88 C83 120.6(7) . . ?
C92 C88 C87 120.3(7) . . ?
H89 C89 C84 105.7(5) . . ?
C90 C89 C84 113.1(7) . . ?
C90 C89 H89 105.7(5) . . ?
C91 C89 C84 112.4(7) . . ?
C91 C89 H89 105.7(6) . . ?
C91 C89 C90 113.4(8) . . ?
H90a C90 C89 109.5 . . ?
H90b C90 C89 109.5 . . ?
H90b C90 H90a 109.5 . . ?
H90c C90 C89 109.5 . . ?
H90c C90 H90a 109.5 . . ?
H90c C90 H90b 109.5 . . ?
H91a C91 C89 109.5 . . ?
H91b C91 C89 109.5 . . ?
H91b C91 H91a 109.5 . . ?
H91c C91 C89 109.5 . . ?
H91c C91 H91a 109.5 . . ?
H91c C91 H91b 109.5 . . ?
H92 C92 C88 107.7(4) . . ?
C93 C92 C88 110.3(6) . . ?
C93 C92 H92 107.7(4) . . ?
C94 C92 C88 115.2(7) . . ?
C94 C92 H92 107.7(5) . . ?
C94 C92 C93 107.8(6) . . ?
H93a C93 C92 109.5 . . ?
H93b C93 C92 109.5 . . ?
H93b C93 H93a 109.5 . . ?
H93c C93 C92 109.5 . . ?
H93c C93 H93a 109.5 . . ?
H93c C93 H93b 109.5 . . ?
H94a C94 C92 109.5 . . ?
H94b C94 C92 109.5 . . ?
H94b C94 H94a 109.5 . . ?
H94c C94 C92 109.5 . . ?
H94c C94 H94a 109.5 . . ?
H94c C94 H94b 109.5 . . ?
C96 C95 N6 120.5(7) . . ?
C100 C95 N6 121.4(7) . . ?
C100 C95 C96 118.0(7) . . ?
C97 C96 C95 120.6(9) . . ?
C101 C96 C95 121.4(8) . . ?
C101 C96 C97 117.7(9) . . ?
C122 C96 C95 112.2(14) . . ?
C122 C96 C97 122.1(14) . . ?
C122 C96 C101 29.2(12) . . ?
H97 C97 C96 119.7(6) . . ?
C98 C97 C96 120.6(9) . . ?
C98 C97 H97 119.7(5) . . ?
H98 C98 C97 120.4(5) . . ?
C99 C98 C97 119.2(8) . . ?
C99 C98 H98 120.4(5) . . ?
H99 C99 C98 119.3(5) . . ?
C100 C99 C98 121.3(9) . . ?
C100 C99 H99 119.3(5) . . ?
C99 C100 C95 120.3(8) . . ?
C104 C100 C95 121.4(7) . . ?
C104 C100 C99 118.3(8) . . ?
H101 C101 C96 108.1(6) . . ?
C102 C101 C96 106.7(11) . . ?
C102 C101 H101 108.1(7) . . ?
C103 C101 C96 115.8(11) . . ?
C103 C101 H101 108.1(8) . . ?
C103 C101 C102 109.8(12) . . ?
H10a C102 C101 109.5 . . ?
H10b C102 C101 109.5 . . ?
H10b C102 H10a 109.5 . . ?
H10c C102 C101 109.5 . . ?
H10c C102 H10a 109.5 . . ?
H10c C102 H10b 109.5 . . ?
H10d C103 C101 109.5 . . ?
H10e C103 C101 109.5 . . ?
H10e C103 H10d 109.5 . . ?
H10f C103 C101 109.5 . . ?
H10f C103 H10d 109.5 . . ?
H10f C103 H10e 109.5 . . ?
H104 C104 C100 108.5(5) . . ?
C105 C104 C100 110.3(8) . . ?
C105 C104 H104 108.5(5) . . ?
C106 C104 C100 111.3(8) . . ?
C106 C104 H104 108.5(5) . . ?
C106 C104 C105 109.7(8) . . ?
H10g C105 C104 109.5 . . ?
H10h C105 C104 109.5 . . ?
H10h C105 H10g 109.5 . . ?
H10i C105 C104 109.5 . . ?
H10i C105 H10g 109.5 . . ?
H10i C105 H10h 109.5 . . ?
H10j C106 C104 109.5 . . ?
H10k C106 C104 109.5 . . ?
H10k C106 H10j 109.5 . . ?
H10l C106 C104 109.5 . . ?
H10l C106 H10j 109.5 . . ?
H10l C106 H10k 109.5 . . ?
H10m C107 O4 110.3(4) . . ?
H10n C107 O4 110.3(5) . . ?
H10n C107 H10m 108.6 . . ?
C108 C107 O4 106.9(8) . . ?
C108 C107 H10m 110.3(6) . . ?
C108 C107 H10n 110.3(7) . . ?
H10o C108 C107 111.2(7) . . ?
H10p C108 C107 111.2(6) . . ?
H10p C108 H10o 109.150295449(15) . . ?
C109 C108 C107 102.6(9) . . ?
C109 C108 H10o 111.2(8) . . ?
C109 C108 H10p 111.2(7) . . ?
H10q C109 C108 111.1(6) . . ?
H10r C109 C108 111.1(8) . . ?
H10r C109 H10q 109.1 . . ?
C110 C109 C108 103.2(8) . . ?
C110 C109 H10q 111.1(6) . . ?
C110 C109 H10r 111.1(7) . . ?
C109 C110 O4 106.4(8) . . ?
H11d C110 O4 110.4(4) . . ?
H11d C110 C109 110.4(6) . . ?
H11e C110 O4 110.4(5) . . ?
H11e C110 C109 110.4(6) . . ?
H11e C110 H11d 108.6 . . ?
H11f C111 O5 110.6(5) . . ?
H11g C111 O5 110.6(5) . . ?
H11g C111 H11f 108.7 . . ?
C112 C111 O5 105.8(8) . . ?
C112 C111 H11f 110.6(7) . . ?
C112 C111 H11g 110.6(7) . . ?
H11h C112 C111 111.4(7) . . ?
H11i C112 C111 111.4(6) . . ?
H11i C112 H11h 109.2 . . ?
C113 C112 C111 102.1(9) . . ?
C113 C112 H11h 111.4(8) . . ?
C113 C112 H11i 111.4(6) . . ?
H11j C113 C112 111.1(6) . . ?
H11k C113 C112 111.1(7) . . ?
H11k C113 H11j 109.1 . . ?
C114 C113 C112 103.1(9) . . ?
C114 C113 H11j 111.1(7) . . ?
C114 C113 H11k 111.1(8) . . ?
C113 C114 O5 106.4(8) . . ?
H11l C114 O5 110.4(5) . . ?
H11l C114 C113 110.4(7) . . ?
H11m C114 O5 110.4(5) . . ?
H11m C114 C113 110.4(7) . . ?
H11m C114 H11l 108.6 . . ?
H11n C115 O6 110.2(4) . . ?
H11o C115 O6 110.2(4) . . ?
H11o C115 H11n 108.5 . . ?
C116 C115 O6 107.7(6) . . ?
C116 C115 H11n 110.2(4) . . ?
C116 C115 H11o 110.2(4) . . ?
H11p C116 C115 110.8(4) . . ?
H11q C116 C115 110.8(4) . . ?
H11q C116 H11p 108.8 . . ?
C117 C116 C115 104.9(7) . . ?
C117 C116 H11p 110.8(5) . . ?
C117 C116 H11q 110.8(5) . . ?
H11r C117 C116 111.2(5) . . ?
H11s C117 C116 111.2(5) . . ?
H11s C117 H11r 109.1 . . ?
C118 C117 C116 102.9(7) . . ?
C118 C117 H11r 111.2(5) . . ?
C118 C117 H11s 111.2(5) . . ?
C117 C118 O6 104.4(7) . . ?
H11t C118 O6 110.9(4) . . ?
H11t C118 C117 110.9(5) . . ?
H11u C118 O6 110.9(4) . . ?
H11u C118 C117 110.9(5) . . ?
H11u C118 H11t 108.9 . . ?
H11a C119 C20 109.5 . . ?
H11b C119 C20 109.5 . . ?
H11b C119 H11a 109.5 . . ?
H11c C119 C20 109.5 . . ?
H11c C119 H11a 109.5 . . ?
H11c C119 H11b 109.5 . . ?
H12a C120 C20 109.5 . . ?
H12b C120 C20 109.5 . . ?
H12b C120 H12a 109.5 . . ?
H12c C120 C20 109.5 . . ?
H12c C120 H12a 109.5 . . ?
H12c C120 H12b 109.5 . . ?
H12d C121 C20 109.5 . . ?
H12e C121 C20 109.5 . . ?
H12e C121 H12d 109.5 . . ?
H12f C121 C20 109.5 . . ?
H12f C121 H12d 109.5 . . ?
H12f C121 H12e 109.5 . . ?
H12n C124 H12m 109.5 . . ?
H12o C124 H12m 109.5 . . ?
H12o C124 H12n 109.5 . . ?
C122 C124 H12m 109.5 . . ?
C122 C124 H12n 109.5 . . ?
C122 C124 H12o 109.5 . . ?
H12q C123 H12p 109.5 . . ?
H12r C123 H12p 109.5 . . ?
H12r C123 H12q 109.5 . . ?
C122 C123 H12p 109.5 . . ?
C122 C123 H12q 109.5 . . ?
C122 C123 H12r 109.5 . . ?
C124 C122 C96 120(3) . . ?
C123 C122 C96 104(2) . . ?
C123 C122 C124 108(2) . . ?
H122 C122 C96 107.7(12) . . ?
H122 C122 C124 107.7(19) . . ?
H122 C122 C123 107.7(19) . . ?
H12g C127 O1 111.2(8) . . ?
H12h C127 O1 111.2(8) . . ?
H12h C127 H12g 109.1 . . ?
C50 C127 O1 102.8(12) . . ?
C50 C127 H12g 111.2(12) . . ?
C50 C127 H12h 111.2(10) . . ?
H12j C125 H12i 109.8 . . ?
C48 C125 H12i 112.1(11) . . ?
C48 C125 H12j 112.1(14) . . ?
C126 C125 H12i 112.1(11) . . ?
C126 C125 H12j 112.1(14) . . ?
C126 C125 C48 98.2(16) . . ?
C125 C48 C51 97.7(14) . . ?
H48a C48 C51 112.2(10) . . ?
H48a C48 C125 112.2(14) . . ?
H48b C48 C51 112.2(9) . . ?
H48b C48 C125 112.2(12) . . ?
H48b C48 H48a 109.83682441(4) . . ?
H49a C49 C51 111.9(7) . . ?
H49b C49 C51 111.9(8) . . ?
H49b C49 H49a 109.6 . . ?
C50 C49 C51 99.5(12) . . ?
C50 C49 H49a 111.9(9) . . ?
C50 C49 H49b 111.9(12) . . ?
C125 C126 O1 97.3(14) . . ?
H12k C126 O1 112.3(9) . . ?
H12k C126 C125 112.3(11) . . ?
H12l C126 O1 112.3(10) . . ?
H12l C126 C125 112.3(14) . . ?
H12l C126 H12k 109.9 . . ?
C49 C50 C127 92.9(13) . . ?
H50a C50 C127 113.1(10) . . ?
H50a C50 C49 113.1(10) . . ?
H50b C50 C127 113.1(12) . . ?
H50b C50 C49 113.1(12) . . ?
H50b C50 H50a 110.5 . . ?
H13g C130 C79 109.5 . . ?
H13h C130 C79 109.5 . . ?
H13h C130 H13g 109.5 . . ?
H13i C130 C79 109.5 . . ?
H13i C130 H13g 109.5 . . ?
H13i C130 H13h 109.5 . . ?
H12s C128 C79 109.5 . . ?
H12t C128 C79 109.5 . . ?
H12t C128 H12s 109.5 . . ?
H12u C128 C79 109.5 . . ?
H12u C128 H12s 109.5 . . ?
H12u C128 H12t 109.5 . . ?
H12v C129 C79 109.5 . . ?
H12w C129 C79 109.5 . . ?
H12w C129 H12v 109.5 . . ?
H12x C129 C79 109.5 . . ?
H12x C129 H12v 109.5 . . ?
H12x C129 H12w 109.5 . . ?
H13a C131 C45 109.5 . . ?
H13b C131 C45 109.5 . . ?
H13b C131 H13a 109.5 . . ?
H13c C131 C45 109.5 . . ?
H13c C131 H13a 109.5 . . ?
H13c C131 H13b 109.5 . . ?
H13d C132 C45 109.5 . . ?
H13e C132 C45 109.5 . . ?
H13e C132 H13d 109.5 . . ?
H13f C132 C45 109.5 . . ?
H13f C132 H13d 109.5 . . ?
H13f C132 H13e 109.5 . . ?

loop_
_geom_bond_atom_site_label_1
_geom_bond_atom_site_label_2
_geom_bond_distance
_geom_bond_site_symmetry_2
_geom_bond_publ_flag
U1 O1 2.594(6) . ?
U1 O2 2.698(5) . ?
U1 O3 2.512(6) . ?
U1 N1 2.400(5) . ?
U1 N2 2.367(5) . ?
U1 N3 2.358(5) . ?
O1 C51 1.462(9) . ?
O1 C127 1.447(16) . ?
O1 C126 1.475(18) . ?
O2 C52 1.474(12) . ?
O2 C55 1.372(10) . ?
O3 C56 1.423(10) . ?
O3 C59 1.438(12) . ?
N1 C1 1.378(8) . ?
N1 C24 1.422(9) . ?
N2 C6 1.365(8) . ?
N2 C9 1.382(8) . ?
N3 C10 1.424(8) . ?
N3 C36 1.436(9) . ?
C1 C2 1.400(9) . ?
C1 C6 1.430(9) . ?
C2 H2 0.9500 . ?
C2 C3 1.405(10) . ?
C3 C4 1.385(10) . ?
C3 C14 1.530(10) . ?
C4 H4 0.9500 . ?
C4 C5 1.399(9) . ?
C5 C6 1.400(9) . ?
C5 C7 1.537(9) . ?
C7 C8 1.510(9) . ?
C7 C18 1.486(12) . ?
C7 C19 1.564(10) . ?
C8 C9 1.410(9) . ?
C8 C13 1.399(9) . ?
C9 C10 1.402(9) . ?
C10 C11 1.398(8) . ?
C11 H11 0.9500 . ?
C11 C12 1.401(9) . ?
C12 C13 1.386(10) . ?
C12 C20 1.552(9) . ?
C13 H13 0.9500 . ?
C14 C15 1.530(13) . ?
C14 C16 1.548(12) . ?
C14 C17 1.516(10) . ?
C15 H15a 0.9800 . ?
C15 H15b 0.9800 . ?
C15 H15c 0.9800 . ?
C16 H16a 0.9800 . ?
C16 H16b 0.9800 . ?
C16 H16c 0.9800 . ?
C17 H17a 0.9800 . ?
C17 H17b 0.9800 . ?
C17 H17c 0.9800 . ?
C18 H18a 0.9800 . ?
C18 H18b 0.9800 . ?
C18 H18c 0.9800 . ?
C19 H19a 0.9800 . ?
C19 H19b 0.9800 . ?
C19 H19c 0.9800 . ?
C20 C21 1.474(11) . ?
C20 C22 1.583(12) . ?
C20 C23 1.527(12) . ?
C20 C119 1.504(16) . ?
C20 C120 1.607(16) . ?
C20 C121 1.490(16) . ?
C21 H21a 0.9800 . ?
C21 H21b 0.9800 . ?
C21 H21c 0.9800 . ?
C22 H22a 0.9800 . ?
C22 H22b 0.9800 . ?
C22 H22c 0.9800 . ?
C23 H23a 0.9800 . ?
C23 H23b 0.9800 . ?
C23 H23c 0.9800 . ?
C24 C25 1.406(12) . ?
C24 C29 1.420(11) . ?
C25 C26 1.415(11) . ?
C25 C30 1.511(12) . ?
C26 H26 0.9500 . ?
C26 C27 1.382(13) . ?
C27 H27 0.9500 . ?
C27 C28 1.352(14) . ?
C28 H28 0.9500 . ?
C28 C29 1.421(11) . ?
C29 C33 1.479(13) . ?
C30 H30 1.0000 . ?
C30 C31 1.527(15) . ?
C30 C32 1.498(14) . ?
C31 H31a 0.9800 . ?
C31 H31b 0.9800 . ?
C31 H31c 0.9800 . ?
C32 H32a 0.9800 . ?
C32 H32b 0.9800 . ?
C32 H32c 0.9800 . ?
C33 H33 1.0000 . ?
C33 C34 1.535(11) . ?
C33 C35 1.541(12) . ?
C34 H34a 0.9800 . ?
C34 H34b 0.9800 . ?
C34 H34c 0.9800 . ?
C35 H35a 0.9800 . ?
C35 H35b 0.9800 . ?
C35 H35c 0.9800 . ?
C36 C37 1.411(10) . ?
C36 C41 1.433(9) . ?
C37 C38 1.381(11) . ?
C37 C42 1.527(10) . ?
C38 H38 0.9500 . ?
C38 C39 1.393(11) . ?
C39 H39 0.9500 . ?
C39 C40 1.357(11) . ?
C40 H40 0.9500 . ?
C40 C41 1.387(11) . ?
C41 C45 1.524(11) . ?
C42 H42 1.0000 . ?
C42 C43 1.520(12) . ?
C42 C44 1.546(11) . ?
C43 H43a 0.9800 . ?
C43 H43b 0.9800 . ?
C43 H43c 0.9800 . ?
C44 H44a 0.9800 . ?
C44 H44b 0.9800 . ?
C44 H44c 0.9800 . ?
C45 H45 1.0000 . ?
C45 H45a 1.0000 . ?
C45 C46 1.546(16) . ?
C45 C47 1.543(17) . ?
C45 C131 1.529(12) . ?
C45 C132 1.490(14) . ?
C46 H46a 0.9800 . ?
C46 H46b 0.9800 . ?
C46 H46c 0.9800 . ?
C47 H47a 0.9800 . ?
C47 H47b 0.9800 . ?
C47 H47c 0.9800 . ?
C51 H51c 0.9900 . ?
C51 H51d 0.9900 . ?
C51 H51a 0.9900 . ?
C51 H51b 0.9900 . ?
C51 C48 1.502(15) . ?
C51 C49 1.509(15) . ?
C52 H52a 0.9900 . ?
C52 H52b 0.9900 . ?
C52 C53 1.500(12) . ?
C53 H53a 0.9900 . ?
C53 H53b 0.9900 . ?
C53 C54 1.511(14) . ?
C54 H54a 0.9900 . ?
C54 H54b 0.9900 . ?
C54 C55 1.538(12) . ?
C55 H55a 0.9900 . ?
C55 H55b 0.9900 . ?
C56 H56a 0.9900 . ?
C56 H56b 0.9900 . ?
C56 C57 1.529(13) . ?
C57 H57a 0.9900 . ?
C57 H57b 0.9900 . ?
C57 C58 1.470(12) . ?
C58 H58a 0.9900 . ?
C58 H58b 0.9900 . ?
C58 C59 1.546(15) . ?
C59 H59a 0.9900 . ?
C59 H59b 0.9900 . ?
U2 O4 2.576(6) . ?
U2 O5 2.642(5) . ?
U2 O6 2.549(5) . ?
U2 N4 2.376(5) . ?
U2 N5 2.371(6) . ?
U2 N6 2.398(6) . ?
O4 C107 1.455(11) . ?
O4 C110 1.466(10) . ?
O5 C111 1.448(11) . ?
O5 C114 1.467(11) . ?
O6 C115 1.475(9) . ?
O6 C118 1.467(10) . ?
N4 C60 1.401(8) . ?
N4 C83 1.408(9) . ?
N5 C65 1.384(8) . ?
N5 C68 1.372(9) . ?
N6 C69 1.415(10) . ?
N6 C95 1.410(9) . ?
C60 C61 1.399(9) . ?
C60 C65 1.401(9) . ?
C61 H61 0.9500 . ?
C61 C62 1.411(9) . ?
C62 C63 1.376(9) . ?
C62 C73 1.541(9) . ?
C63 H63 0.9500 . ?
C63 C64 1.422(9) . ?
C64 C65 1.417(9) . ?
C64 C66 1.519(10) . ?
C66 C67 1.526(10) . ?
C66 C77 1.505(10) . ?
C66 C78 1.561(10) . ?
C67 C68 1.403(10) . ?
C67 C72 1.384(10) . ?
C68 C69 1.404(10) . ?
C69 C70 1.397(10) . ?
C70 H70 0.9500 . ?
C70 C71 1.390(12) . ?
C71 C72 1.404(11) . ?
C71 C79 1.534(11) . ?
C72 H72 0.9500 . ?
C73 C74 1.540(10) . ?
C73 C75 1.517(11) . ?
C73 C76 1.517(10) . ?
C74 H74a 0.9800 . ?
C74 H74b 0.9800 . ?
C74 H74c 0.9800 . ?
C75 H75a 0.9800 . ?
C75 H75b 0.9800 . ?
C75 H75c 0.9800 . ?
C76 H76a 0.9800 . ?
C76 H76b 0.9800 . ?
C76 H76c 0.9800 . ?
C77 H77a 0.9800 . ?
C77 H77b 0.9800 . ?
C77 H77c 0.9800 . ?
C78 H78a 0.9800 . ?
C78 H78b 0.9800 . ?
C78 H78c 0.9800 . ?
C79 C80 1.476(12) . ?
C79 C81 1.543(13) . ?
C79 C82 1.567(12) . ?
C79 C130 1.540(17) . ?
C79 C128 1.448(17) . ?
C79 C129 1.574(17) . ?
C80 H80a 0.9800 . ?
C80 H80b 0.9800 . ?
C80 H80c 0.9800 . ?
C81 H81a 0.9800 . ?
C81 H81b 0.9800 . ?
C81 H81c 0.9800 . ?
C82 H82a 0.9800 . ?
C82 H82b 0.9800 . ?
C82 H82c 0.9800 . ?
C83 C84 1.423(11) . ?
C83 C88 1.425(10) . ?
C84 C85 1.361(11) . ?
C84 C89 1.526(11) . ?
C85 H85 0.9500 . ?
C85 C86 1.378(11) . ?
C86 H86 0.9500 . ?
C86 C87 1.374(12) . ?
C87 H87 0.9500 . ?
C87 C88 1.376(11) . ?
C88 C92 1.523(11) . ?
C89 H89 1.0000 . ?
C89 C90 1.489(12) . ?
C89 C91 1.514(13) . ?
C90 H90a 0.9800 . ?
C90 H90b 0.9800 . ?
C90 H90c 0.9800 . ?
C91 H91a 0.9800 . ?
C91 H91b 0.9800 . ?
C91 H91c 0.9800 . ?
C92 H92 1.0000 . ?
C92 C93 1.555(10) . ?
C92 C94 1.530(10) . ?
C93 H93a 0.9800 . ?
C93 H93b 0.9800 . ?
C93 H93c 0.9800 . ?
C94 H94a 0.9800 . ?
C94 H94b 0.9800 . ?
C94 H94c 0.9800 . ?
C95 C96 1.414(11) . ?
C95 C100 1.396(12) . ?
C96 C97 1.378(12) . ?
C96 C101 1.539(15) . ?
C96 C122 1.56(3) . ?
C97 H97 0.9500 . ?
C97 C98 1.381(13) . ?
C98 H98 0.9500 . ?
C98 C99 1.382(12) . ?
C99 H99 0.9500 . ?
C99 C100 1.378(11) . ?
C100 C104 1.522(11) . ?
C101 H101 1.0000 . ?
C101 C102 1.518(16) . ?
C101 C103 1.513(15) . ?
C102 H10a 0.9800 . ?
C102 H10b 0.9800 . ?
C102 H10c 0.9800 . ?
C103 H10d 0.9800 . ?
C103 H10e 0.9800 . ?
C103 H10f 0.9800 . ?
C104 H104 1.0000 . ?
C104 C105 1.508(13) . ?
C104 C106 1.517(14) . ?
C105 H10g 0.9800 . ?
C105 H10h 0.9800 . ?
C105 H10i 0.9800 . ?
C106 H10j 0.9800 . ?
C106 H10k 0.9800 . ?
C106 H10l 0.9800 . ?
C107 H10m 0.9900 . ?
C107 H10n 0.9900 . ?
C107 C108 1.490(12) . ?
C108 H10o 0.9900 . ?
C108 H10p 0.9900 . ?
C108 C109 1.500(14) . ?
C109 H10q 0.9900 . ?
C109 H10r 0.9900 . ?
C109 C110 1.499(13) . ?
C110 H11d 0.9900 . ?
C110 H11e 0.9900 . ?
C111 H11f 0.9900 . ?
C111 H11g 0.9900 . ?
C111 C112 1.508(12) . ?
C112 H11h 0.9900 . ?
C112 H11i 0.9900 . ?
C112 C113 1.509(15) . ?
C113 H11j 0.9900 . ?
C113 H11k 0.9900 . ?
C113 C114 1.475(13) . ?
C114 H11l 0.9900 . ?
C114 H11m 0.9900 . ?
C115 H11n 0.9900 . ?
C115 H11o 0.9900 . ?
C115 C116 1.501(11) . ?
C116 H11p 0.9900 . ?
C116 H11q 0.9900 . ?
C116 C117 1.522(11) . ?
C117 H11r 0.9900 . ?
C117 H11s 0.9900 . ?
C117 C118 1.516(12) . ?
C118 H11t 0.9900 . ?
C118 H11u 0.9900 . ?
C119 H11a 0.9800 . ?
C119 H11b 0.9800 . ?
C119 H11c 0.9800 . ?
C120 H12a 0.9800 . ?
C120 H12b 0.9800 . ?
C120 H12c 0.9800 . ?
C121 H12d 0.9800 . ?
C121 H12e 0.9800 . ?
C121 H12f 0.9800 . ?
C124 H12m 0.9800 . ?
C124 H12n 0.9800 . ?
C124 H12o 0.9800 . ?
C124 C122 1.53(2) . ?
C123 H12p 0.9800 . ?
C123 H12q 0.9800 . ?
C123 H12r 0.9800 . ?
C123 C122 1.51(2) . ?
C122 H122 1.0000 . ?
C127 H12g 0.9900 . ?
C127 H12h 0.9900 . ?
C127 C50 1.550(16) . ?
C125 H12i 0.9900 . ?
C125 H12j 0.9900 . ?
C125 C48 1.529(18) . ?
C125 C126 1.553(18) . ?
C48 H48a 0.9900 . ?
C48 H48b 0.9900 . ?
C49 H49a 0.9900 . ?
C49 H49b 0.9900 . ?
C49 C50 1.549(17) . ?
C126 H12k 0.9900 . ?
C126 H12l 0.9900 . ?
C50 H50a 0.9900 . ?
C50 H50b 0.9900 . ?
C130 H13g 0.9800 . ?
C130 H13h 0.9800 . ?
C130 H13i 0.9800 . ?
C128 H12s 0.9800 . ?
C128 H12t 0.9800 . ?
C128 H12u 0.9800 . ?
C129 H12v 0.9800 . ?
C129 H12w 0.9800 . ?
C129 H12x 0.9800 . ?
C131 H13a 0.9800 . ?
C131 H13b 0.9800 . ?
C131 H13c 0.9800 . ?
C132 H13d 0.9800 . ?
C132 H13e 0.9800 . ?
C132 H13f 0.9800 . ?

loop_
_geom_torsion_atom_site_label_1
_geom_torsion_atom_site_label_2
_geom_torsion_atom_site_label_3
_geom_torsion_atom_site_label_4
_geom_torsion
_geom_torsion_site_symmetry_1
_geom_torsion_site_symmetry_2
_geom_torsion_site_symmetry_3
_geom_torsion_site_symmetry_4
_geom_torsion_publ_flag
U1 O1 C51 C48 -152.4(11) . . . . ?
U1 O1 C51 C49 175.2(10) . . . . ?
U1 O1 C127 C50 148.8(15) . . . . ?
U1 O1 C126 C125 -172.5(17) . . . . ?
U1 O2 C52 C53 -179.7(11) . . . . ?
U1 O2 C55 C54 -156.5(8) . . . . ?
U1 O3 C56 C57 175.0(7) . . . . ?
U1 O3 C59 C58 -156.0(10) . . . . ?
U1 N1 C1 C2 -171.5(5) . . . . ?
U1 N1 C1 C6 4.4(6) . . . . ?
U1 N1 C24 C25 -102.1(6) . . . . ?
U1 N1 C24 C29 74.3(6) . . . . ?
U1 N2 C6 C1 -14.3(5) . . . . ?
U1 N2 C6 C5 167.8(5) . . . . ?
U1 N2 C9 C8 -166.1(5) . . . . ?
U1 N2 C9 C10 16.5(5) . . . . ?
U1 N3 C10 C9 -12.8(5) . . . . ?
U1 N3 C10 C11 166.1(5) . . . . ?
U1 N3 C36 C37 102.2(5) . . . . ?
U1 N3 C36 C41 -72.6(5) . . . . ?
O1 C51 C48 C125 -36.0(13) . . . . ?
O1 C51 C49 C50 39.0(11) . . . . ?
O1 C127 C50 C49 52.2(13) . . . . ?
O1 C126 C125 C48 -51.8(15) . . . . ?
O2 C52 C53 C54 -29.0(11) . . . . ?
O2 C55 C54 C53 -32.4(8) . . . . ?
O3 C56 C57 C58 -39.5(9) . . . . ?
O3 C59 C58 C57 -12.8(11) . . . . ?
N1 C1 C2 C3 175.9(8) . . . . ?
N1 C1 C6 N2 6.0(7) . . . . ?
N1 C1 C6 C5 -175.9(6) . . . . ?
N1 C24 C25 C26 171.3(8) . . . . ?
N1 C24 C25 C30 -7.5(9) . . . . ?
N1 C24 C29 C28 -169.9(8) . . . . ?
N1 C24 C29 C33 11.0(8) . . . . ?
N2 C6 C1 C2 -177.8(6) . . . . ?
N2 C6 C5 C4 178.4(7) . . . . ?
N2 C6 C5 C7 -4.5(9) . . . . ?
N2 C9 C8 C7 1.1(8) . . . . ?
N2 C9 C8 C13 -179.0(7) . . . . ?
N2 C9 C10 N3 -2.3(6) . . . . ?
N2 C9 C10 C11 178.7(6) . . . . ?
N3 C10 C9 C8 -179.9(6) . . . . ?
N3 C10 C11 C12 -178.5(7) . . . . ?
N3 C36 C37 C38 -176.5(6) . . . . ?
N3 C36 C37 C42 -0.5(7) . . . . ?
N3 C36 C41 C40 176.2(6) . . . . ?
N3 C36 C41 C45 -5.2(7) . . . . ?
C1 C2 C3 C4 -1.4(9) . . . . ?
C1 C2 C3 C14 -179.4(8) . . . . ?
C1 C6 C5 C4 0.6(8) . . . . ?
C1 C6 C5 C7 177.7(7) . . . . ?
C2 C3 C4 C5 2.2(10) . . . . ?
C2 C3 C14 C15 -51.1(8) . . . . ?
C2 C3 C14 C16 67.9(9) . . . . ?
C2 C3 C14 C17 -171.6(8) . . . . ?
C3 C4 C5 C6 -1.8(9) . . . . ?
C3 C4 C5 C7 -178.8(8) . . . . ?
C4 C5 C7 C8 -169.6(8) . . . . ?
C4 C5 C7 C18 68.1(8) . . . . ?
C4 C5 C7 C19 -50.5(8) . . . . ?
C5 C7 C8 C9 -11.9(8) . . . . ?
C5 C7 C8 C13 168.3(6) . . . . ?
C7 C8 C9 C10 178.5(7) . . . . ?
C7 C8 C13 C12 -179.5(7) . . . . ?
C8 C9 C10 C11 1.2(8) . . . . ?
C8 C13 C12 C11 0.8(8) . . . . ?
C8 C13 C12 C20 177.3(7) . . . . ?
C9 C10 C11 C12 0.4(8) . . . . ?
C10 C11 C12 C13 -1.4(8) . . . . ?
C10 C11 C12 C20 -177.8(7) . . . . ?
C11 C12 C20 C21 1.9(10) . . . . ?
C11 C12 C20 C22 119.5(8) . . . . ?
C11 C12 C20 C23 -126.6(9) . . . . ?
C11 C12 C20 C119 68.7(13) . . . . ?
C11 C12 C20 C120 -43.8(12) . . . . ?
C11 C12 C20 C121 -162.7(14) . . . . ?
C24 C25 C26 C27 0.6(11) . . . . ?
C24 C25 C30 C31 104.2(10) . . . . ?
C24 C25 C30 C32 -135.1(10) . . . . ?
C24 C29 C28 C27 -3.6(10) . . . . ?
C24 C29 C33 C34 -165.7(8) . . . . ?
C24 C29 C33 C35 72.7(8) . . . . ?
C25 C26 C27 C28 2.5(11) . . . . ?
C26 C27 C28 C29 -1.0(13) . . . . ?
C27 C28 C29 C33 175.5(10) . . . . ?
C28 C29 C33 C34 15.2(10) . . . . ?
C28 C29 C33 C35 -106.4(9) . . . . ?
C36 C37 C38 C39 0.6(8) . . . . ?
C36 C37 C42 C43 -121.0(8) . . . . ?
C36 C37 C42 C44 116.0(8) . . . . ?
C36 C41 C40 C39 0.4(9) . . . . ?
C36 C41 C45 C46 126.1(12) . . . . ?
C36 C41 C45 C47 -104.6(12) . . . . ?
C36 C41 C45 C131 155.1(10) . . . . ?
C36 C41 C45 C132 -82.1(9) . . . . ?
C37 C38 C39 C40 1.0(9) . . . . ?
C38 C39 C40 C41 -1.5(9) . . . . ?
C39 C40 C41 C45 -178.3(7) . . . . ?
C40 C41 C45 C46 -55.3(13) . . . . ?
C40 C41 C45 C47 74.0(13) . . . . ?
C40 C41 C45 C131 -26.3(10) . . . . ?
C40 C41 C45 C132 96.5(10) . . . . ?
C51 C48 C125 C126 54.2(15) . . . . ?
C51 C49 C50 C127 -54.1(13) . . . . ?
C52 C53 C54 C55 36.5(10) . . . . ?
C56 C57 C58 C59 30.1(10) . . . . ?
U2 O4 C107 C108 -153.7(9) . . . . ?
U2 O4 C110 C109 177.4(8) . . . . ?
U2 O5 C111 C112 -160.0(9) . . . . ?
U2 O5 C114 C113 -175.7(10) . . . . ?
U2 O6 C115 C116 -155.5(5) . . . . ?
U2 O6 C118 C117 173.1(6) . . . . ?
U2 N4 C60 C61 -175.7(4) . . . . ?
U2 N4 C60 C65 6.3(5) . . . . ?
U2 N4 C83 C84 -99.0(5) . . . . ?
U2 N4 C83 C88 75.3(5) . . . . ?
U2 N5 C65 C60 -11.1(5) . . . . ?
U2 N5 C65 C64 169.8(5) . . . . ?
U2 N5 C68 C67 -170.9(5) . . . . ?
U2 N5 C68 C69 11.8(6) . . . . ?
U2 N6 C69 C68 -5.9(5) . . . . ?
U2 N6 C69 C70 171.4(6) . . . . ?
U2 N6 C95 C96 -74.1(7) . . . . ?
U2 N6 C95 C100 102.1(7) . . . . ?
O4 C107 C108 C109 -31.7(9) . . . . ?
O4 C110 C109 C108 -28.9(9) . . . . ?
O5 C111 C112 C113 -32.0(9) . . . . ?
O5 C114 C113 C112 -30.7(10) . . . . ?
O6 C115 C116 C117 -10.8(7) . . . . ?
O6 C118 C117 C116 -36.8(7) . . . . ?
N4 C60 C61 C62 179.1(6) . . . . ?
N4 C60 C65 N5 3.0(6) . . . . ?
N4 C60 C65 C64 -177.9(5) . . . . ?
N4 C83 C84 C85 168.5(7) . . . . ?
N4 C83 C84 C89 -8.5(8) . . . . ?
N4 C83 C88 C87 -169.8(6) . . . . ?
N4 C83 C88 C92 12.7(7) . . . . ?
N5 C65 C60 C61 -175.1(6) . . . . ?
N5 C65 C64 C63 175.1(6) . . . . ?
N5 C65 C64 C66 -7.5(7) . . . . ?
N5 C68 C67 C66 9.3(8) . . . . ?
N5 C68 C67 C72 -176.9(7) . . . . ?
N5 C68 C69 N6 -3.6(7) . . . . ?
N5 C68 C69 C70 178.9(7) . . . . ?
N6 C69 C68 C67 179.0(6) . . . . ?
N6 C69 C70 C71 -180.0(8) . . . . ?
N6 C95 C96 C97 174.9(10) . . . . ?
N6 C95 C96 C101 1.3(11) . . . . ?
N6 C95 C96 C122 -29.9(16) . . . . ?
N6 C95 C100 C99 -176.5(9) . . . . ?
N6 C95 C100 C104 1.9(10) . . . . ?
C60 C61 C62 C63 2.0(7) . . . . ?
C60 C61 C62 C73 179.3(6) . . . . ?
C60 C65 C64 C63 -4.0(7) . . . . ?
C60 C65 C64 C66 173.4(6) . . . . ?
C61 C62 C63 C64 -2.1(8) . . . . ?
C61 C62 C73 C74 45.9(7) . . . . ?
C61 C62 C73 C75 -72.6(7) . . . . ?
C61 C62 C73 C76 166.6(7) . . . . ?
C62 C63 C64 C65 3.0(7) . . . . ?
C62 C63 C64 C66 -174.1(6) . . . . ?
C63 C64 C66 C67 -150.6(7) . . . . ?
C63 C64 C66 C77 -23.8(7) . . . . ?
C63 C64 C66 C78 93.5(7) . . . . ?
C64 C66 C67 C68 -33.3(7) . . . . ?
C64 C66 C67 C72 153.3(6) . . . . ?
C66 C67 C68 C69 -173.5(6) . . . . ?
C66 C67 C72 C71 172.4(8) . . . . ?
C67 C68 C69 C70 1.5(8) . . . . ?
C67 C72 C71 C70 -0.2(9) . . . . ?
C67 C72 C71 C79 179.0(8) . . . . ?
C68 C69 C70 C71 -2.8(9) . . . . ?
C69 C70 C71 C72 2.1(10) . . . . ?
C69 C70 C71 C79 -177.1(8) . . . . ?
C70 C71 C79 C80 110.9(11) . . . . ?
C70 C71 C79 C81 -128.0(10) . . . . ?
C70 C71 C79 C82 -11.1(11) . . . . ?
C70 C71 C79 C130 -176.9(15) . . . . ?
C70 C71 C79 C128 -44.2(18) . . . . ?
C70 C71 C79 C129 77.1(14) . . . . ?
C83 C84 C85 C86 2.7(9) . . . . ?
C83 C84 C89 C90 -134.3(8) . . . . ?
C83 C84 C89 C91 95.6(9) . . . . ?
C83 C88 C87 C86 -0.2(8) . . . . ?
C83 C88 C92 C93 72.5(7) . . . . ?
C83 C88 C92 C94 -165.1(7) . . . . ?
C84 C85 C86 C87 1.9(11) . . . . ?
C85 C86 C87 C88 -3.1(11) . . . . ?
C86 C87 C88 C92 177.3(7) . . . . ?
C87 C88 C92 C93 -105.0(7) . . . . ?
C87 C88 C92 C94 17.4(8) . . . . ?
C95 C96 C97 C98 2.7(13) . . . . ?
C95 C96 C101 C102 -88.0(12) . . . . ?
C95 C96 C101 C103 149.4(13) . . . . ?
C95 C96 C122 C124 -101.7(18) . . . . ?
C95 C96 C122 C123 137(2) . . . . ?
C95 C100 C99 C98 0.5(12) . . . . ?
C95 C100 C104 C105 114.4(10) . . . . ?
C95 C100 C104 C106 -123.5(10) . . . . ?
C96 C97 C98 C99 -2.3(14) . . . . ?
C97 C98 C99 C100 0.7(14) . . . . ?
C98 C99 C100 C104 -177.9(11) . . . . ?
C99 C100 C104 C105 -67.2(11) . . . . ?
C99 C100 C104 C106 54.9(11) . . . . ?
C107 C108 C109 C110 36.6(10) . . . . ?
C111 C112 C113 C114 38.0(10) . . . . ?
C115 C116 C117 C118 28.9(7) . . . . ?

loop_
_restr_distance_atom_site_label_1
_restr_distance_atom_site_label_2
_restr_distance_site_symmetry_2
_restr_distance_target
_restr_distance_target_weight_param
_restr_distance_diff
C58 C57 1 1.5400 0.0200 0.0696

loop_
_restr_equal_distance_atom_site_label_1
_restr_equal_distance_atom_site_label_2
_restr_equal_distance_site_symmetry_2
_restr_equal_distance_class_id
O1 C51 1 8
O1 C127 1 8
O1 C126 1 8
C20 C119 1 1
C20 C120 1 1
C20 C121 1 1
C21 C20 1 1
C21 C22 1 2
C21 C23 1 2
C22 C20 1 1
C22 C23 1 2
C23 C20 1 1
C45 C131 1 12
C45 C132 1 12
C46 C45 1 12
C46 C47 1 13
C47 C45 1 12
C51 C48 1 7
C51 C49 1 7
C79 C130 1 9
C79 C128 1 9
C79 C129 1 9
C80 C79 1 9
C80 C82 1 10
C81 C79 1 9
C81 C80 1 10
C82 C79 1 9
C82 C81 1 10
C96 C101 1 4
C96 C122 1 4
C102 C101 1 5
C103 C101 1 5
C103 C102 1 6
C119 C120 1 3
C119 C121 1 3
C121 C120 1 3
C124 C122 1 5
C123 C124 1 6
C123 C122 1 5
C48 C125 1 7
C126 C125 1 7
C50 C127 1 7
C50 C49 1 7
C128 C130 1 11
C129 C130 1 11
C129 C128 1 11
C131 C132 1 13

loop_
_restr_equal_distance_class_class_id
_restr_equal_distance_class_target_weight_param
_restr_equal_distance_class_average
_restr_equal_distance_class_esd
_restr_equal_distance_class_diff_max
1 0.0200 1.5310 0.0485 0.0759
2 0.0200 2.4670 0.0227 0.0286
3 0.0200 2.4705 0.0163 0.0216
4 0.0200 1.5475 0.0088 0.0088
5 0.0200 1.5186 0.0067 0.0112
6 0.0200 2.4723 0.0074 0.0074
7 0.0200 1.5320 0.0203 0.0303
8 0.0200 1.4615 0.0115 0.0145
9 0.0200 1.5246 0.0468 0.0771
10 0.0200 2.4740 0.0078 0.0108
11 0.0200 2.4049 0.0476 0.0602
12 0.0200 1.5269 0.0225 0.0373
13 0.0200 2.5130 0.0189 0.0189

loop_
_restr_U_iso_atom_site_label
_restr_U_iso_weight_param
C31 0.0100
C58 0.0100

loop_
_restr_U_similar_atom_site_label_1
_restr_U_similar_atom_site_label_2
_restr_U_similar_weight_param
O1 C51 0.0200
O1 C127 0.0200
O1 C126 0.0200
C20 C21 0.0200
C20 C22 0.0200
C20 C23 0.0200
C20 C119 0.0200
C20 C120 0.0200
C20 C121 0.0200
C21 C119 0.0200
C21 C120 0.0200
C22 C119 0.0200
C22 C121 0.0200
C23 C120 0.0200
C23 C121 0.0200
C45 C46 0.0200
C45 C47 0.0200
C45 C131 0.0200
C45 C132 0.0200
C46 C131 0.0200
C47 C132 0.0200
C51 C48 0.0200
C51 C49 0.0200
C79 C80 0.0200
C79 C81 0.0200
C79 C82 0.0200
C79 C130 0.0200
C79 C128 0.0200
C79 C129 0.0200
C80 C130 0.0200
C80 C129 0.0200
C81 C130 0.0200
C81 C128 0.0200
C82 C128 0.0200
C96 C101 0.0200
C96 C122 0.0200
C101 C102 0.0200
C101 C103 0.0200
C101 C123 0.0200
C101 C122 0.0200
C102 C124 0.0200
C102 C123 0.0200
C102 C122 0.0200
C103 C123 0.0200
C124 C122 0.0200
C123 C122 0.0200
C127 C125 0.0200
C127 C126 0.0200
C127 C50 0.0200
C125 C48 0.0200
C125 C49 0.0200
C125 C126 0.0200
C125 C50 0.0200
C48 C49 0.0200
C48 C50 0.0200
C49 C50 0.0200
C126 C50 0.0200

loop_
_exptl_oxdiff_crystal_face_indexfrac_h
_exptl_oxdiff_crystal_face_indexfrac_k
_exptl_oxdiff_crystal_face_indexfrac_l
_exptl_oxdiff_crystal_face_x
_exptl_oxdiff_crystal_face_y
_exptl_oxdiff_crystal_face_z
0.9994 0.0004 0.0010 0.0542 -0.0039 -0.0035
1.0003 -0.0008 1.0004 0.0638 0.0368 0.0265
0.0008 -0.0011 0.9994 0.0096 0.0407 0.0299
-0.0008 0.0011 -0.9994 -0.0096 -0.0407 -0.0299
2.6837 9.7283 0.8420 0.1450 0.6086 -0.7801
-2.6736 -9.6724 -2.0808 -0.1564 -0.6559 0.7385
-1.9980 -0.0018 0.9973 -0.0987 0.0486 0.0369
1.9980 0.0018 -0.9973 0.0987 -0.0486 -0.0369
1.0004 -1.0021 0.9925 0.0646 -0.0237 0.1081
-1.5070 -8.0241 11.3026 0.0335 -0.0149 0.9993
-1.0004 1.0021 -0.9925 -0.0646 0.0237 -0.1081
1.0011 -0.0019 1.9997 0.0734 0.0776 0.0564
-16.6879 0.4099 -6.6295 -0.9683 -0.1798 -0.1734

loop_
_atom_site_anharm_gc_c_label
_atom_site_anharm_gc_c_111
_atom_site_anharm_gc_c_112
_atom_site_anharm_gc_c_113
_atom_site_anharm_gc_c_122
_atom_site_anharm_gc_c_123
_atom_site_anharm_gc_c_133
_atom_site_anharm_gc_c_222
_atom_site_anharm_gc_c_223
_atom_site_anharm_gc_c_233
_atom_site_anharm_gc_c_333
U1 0.000000029(3) 0.000000005(4) 0.0000000071(18) -0.000000045(11) 0.000000069(3) 0.000000026(2) -0.00000066(6) 0.000000055(12) -0.000000014(5) 0.000000045(4)
U2 0.000000011(4) 0.000000051(5) -0.000000005(2) -0.000000272(12) 0.000000028(3) 0.000000004(2) 0.00000004(6) 0.000000286(13) 0.000000048(6) 0.000000044(5)

loop_
_atom_site_anharm_gc_d_label
_atom_site_anharm_gc_d_1111
_atom_site_anharm_gc_d_1112
_atom_site_anharm_gc_d_1113
_atom_site_anharm_gc_d_1122
_atom_site_anharm_gc_d_1123
_atom_site_anharm_gc_d_1133
_atom_site_anharm_gc_d_1222
_atom_site_anharm_gc_d_1223
_atom_site_anharm_gc_d_1233
_atom_site_anharm_gc_d_1333
_atom_site_anharm_gc_d_2222
_atom_site_anharm_gc_d_2223
_atom_site_anharm_gc_d_2233
_atom_site_anharm_gc_d_2333
_atom_site_anharm_gc_d_3333
U1 -0.00000000189(12) 0.00000000044(12) -0.00000000010(5) 0.0000000018(2) 0.00000000092(7) -0.00000000048(4) 0.0000000014(8) -0.00000000053(17) -0.00000000030(7) 0.00000000053(6) 0.000000110(5) 0.0000000077(9) 0.0000000059(3) 0.00000000134(15) 0.00000000248(16)
U2 -0.00000000115(13) 0.00000000049(13) -0.00000000027(6) 0.0000000018(3) -0.00000000010(7) -0.00000000042(5) -0.0000000043(9) 0.00000000048(18) -0.00000000011(8) 0.00000000054(7) 0.000000126(5) -0.0000000042(9) 0.0000000057(3) -0.00000000133(18) 0.00000000368(19)

loop_
_smtbx_masks_void_nr
_smtbx_masks_void_average_x
_smtbx_masks_void_average_y
_smtbx_masks_void_average_z
_smtbx_masks_void_volume
_smtbx_masks_void_count_electrons
_smtbx_masks_void_content
1 -0.180 -0.412 0.680 3182.6 596.6 '16 THF'

loop_
_restr_rigu_atom_site_label_1
_restr_rigu_atom_site_label_2
_restr_rigu_target_weight_param
_restr_rigu_u13_diff
_restr_rigu_u23_diff
_restr_rigu_u33_diff
U1 O1 0.001000 0.002932 -0.000331 -0.002215
U1 O2 0.001000 0.000220 0.007659 -0.011418
U1 O3 0.001000 -0.005776 -0.003997 0.002189
U1 N1 0.001000 -0.001729 0.000367 0.000323
U1 N2 0.001000 -0.006030 -0.000947 -0.005214
U1 N3 0.001000 0.000508 -0.006473 -0.005105
U1 C1 0.001000 -0.002085 0.002498 0.001102
U1 C6 0.001000 -0.006634 0.002229 -0.002005
U1 C9 0.001000 -0.003396 -0.002362 -0.006475
U1 C10 0.001000 0.000726 -0.003759 -0.006524
U1 C24 0.001000 -0.003674 -0.003512 0.002658
U1 C36 0.001000 0.000091 -0.005145 0.003691
U1 C51 0.001000 0.006672 0.002792 -0.005629
U1 C52 0.001000 -0.003128 0.002389 -0.008886
U1 C55 0.001000 0.002847 0.013511 -0.016123
U1 C56 0.001000 -0.005932 0.005352 -0.006878
U1 C59 0.001000 0.009146 0.000229 -0.009844
U1 C127 0.001000 -0.002947 -0.000809 -0.004603
U1 C126 0.001000 0.000139 -0.004573 -0.003426
O1 O2 0.001000 -0.003184 -0.020555 0.002401
O1 O3 0.001000 -0.011879 -0.013293 -0.000555
O1 N1 0.001000 -0.001197 0.008282 0.008869
O1 N2 0.001000 0.000531 0.000780 0.009076
O1 N3 0.001000 0.000914 -0.005854 0.012388
O1 C51 0.001000 -0.000245 0.000834 0.000239
O1 C127 0.001000 -0.001847 0.000523 -0.000811
O1 C125 0.001000 -0.000072 -0.000611 -0.001642
O1 C48 0.001000 0.001670 -0.001290 -0.000837
O1 C49 0.001000 -0.000108 0.002085 -0.001909
O1 C126 0.001000 0.002243 -0.001270 -0.000243
O1 C50 0.001000 0.001686 -0.000140 -0.001556
O2 O3 0.001000 -0.009625 -0.012804 0.000525
O2 N1 0.001000 -0.017982 0.002479 0.013162
O2 N2 0.001000 -0.005137 -0.006386 0.008881
O2 N3 0.001000 0.009975 -0.013402 0.015566
O2 C52 0.001000 0.001041 -0.002446 -0.000680
O2 C53 0.001000 -0.004008 0.000367 -0.000178
O2 C54 0.001000 0.001898 0.003048 -0.001825
O2 C55 0.001000 0.001546 0.003003 0.000003
O3 N1 0.001000 -0.015978 -0.006887 0.011750
O3 N2 0.001000 -0.007473 -0.004891 0.009788
O3 N3 0.001000 -0.001604 0.009398 0.012708
O3 C56 0.001000 -0.002828 0.002411 -0.000148
O3 C57 0.001000 -0.000186 0.002072 -0.005254
O3 C58 0.001000 -0.002958 -0.000474 -0.007008
O3 C59 0.001000 -0.003322 0.000311 -0.001615
N1 N2 0.001000 -0.002450 -0.000856 0.001370
N1 N3 0.001000 -0.002364 -0.001804 0.000413
N1 C1 0.001000 -0.000520 0.001498 0.000532
N1 C2 0.001000 0.000557 0.004305 0.001004
N1 C6 0.001000 -0.002811 0.000083 -0.001682
N1 C24 0.001000 -0.001311 -0.000435 0.000192
N1 C25 0.001000 -0.006086 0.000823 -0.005850
N1 C29 0.001000 0.003434 -0.003306 -0.005709
N2 N3 0.001000 -0.001123 -0.000392 -0.000227
N2 C1 0.001000 0.001353 -0.000605 -0.001546
N2 C5 0.001000 -0.001570 -0.000169 0.001027
N2 C6 0.001000 0.000576 -0.000379 0.000571
N2 C8 0.001000 -0.000714 0.000421 -0.000481
N2 C9 0.001000 0.000111 0.000075 -0.000173
N2 C10 0.001000 0.001114 -0.000858 -0.000797
N3 C9 0.001000 -0.001168 -0.001766 -0.000101
N3 C10 0.001000 0.000311 -0.000857 0.000163
N3 C11 0.001000 0.000805 -0.003020 -0.000513
N3 C36 0.001000 0.001258 0.000561 0.000215
N3 C37 0.001000 0.001128 0.001760 -0.002036
N3 C41 0.001000 0.002428 -0.001271 -0.003890
C1 C2 0.001000 -0.000251 -0.000085 0.000604
C1 C3 0.001000 -0.000528 0.001880 -0.000431
C1 C5 0.001000 -0.001609 0.002308 -0.002299
C1 C6 0.001000 -0.000178 -0.000580 -0.000776
C1 C24 0.001000 0.001032 0.000081 0.000790
C2 C3 0.001000 -0.000046 0.001059 0.000619
C2 C4 0.001000 -0.000998 0.002781 -0.000313
C2 C6 0.001000 -0.000887 0.001846 0.001335
C2 C14 0.001000 -0.001583 0.003269 -0.000931
C3 C4 0.001000 -0.000445 0.000324 -0.000024
C3 C5 0.001000 -0.000671 0.001480 0.001052
C3 C14 0.001000 -0.000277 0.000072 0.001356
C3 C15 0.001000 -0.002972 -0.002829 -0.008541
C3 C16 0.001000 0.002190 0.000964 -0.006799
C3 C17 0.001000 -0.000847 0.003747 -0.003699
C4 C5 0.001000 -0.000151 0.000319 -0.000256
C4 C6 0.001000 -0.000665 -0.000625 -0.000019
C4 C7 0.001000 -0.000382 0.004234 0.000424
C4 C14 0.001000 0.000095 -0.003702 -0.000843
C5 C6 0.001000 -0.001302 -0.000680 -0.000400
C5 C7 0.001000 -0.000281 0.000865 0.000792
C5 C8 0.001000 -0.000349 0.004619 -0.000068
C5 C18 0.001000 -0.003452 0.003090 -0.010810
C5 C19 0.001000 -0.002896 -0.000980 -0.010308
C6 C7 0.001000 -0.001318 0.000459 -0.001194
C6 C9 0.001000 -0.000155 0.002191 0.000676
C7 C8 0.001000 0.000476 0.000188 -0.001478
C7 C9 0.001000 -0.001201 -0.000136 0.000970
C7 C13 0.001000 0.004621 0.003270 -0.000830
C7 C18 0.001000 0.000311 0.000892 0.000190
C7 C19 0.001000 -0.000840 -0.000306 -0.001042
C8 C9 0.001000 0.000497 0.000304 0.000274
C8 C10 0.001000 0.001050 0.001257 0.001116
C8 C12 0.001000 0.003333 0.000279 -0.001197
C8 C13 0.001000 0.000083 0.000827 0.000463
C8 C18 0.001000 0.002778 0.001002 -0.010726
C8 C19 0.001000 -0.000674 -0.001682 -0.010404
C9 C10 0.001000 -0.000360 -0.000029 -0.000220
C9 C11 0.001000 0.001731 0.000229 -0.000548
C9 C13 0.001000 -0.001216 -0.001112 -0.000109
C10 C11 0.001000 0.000145 -0.000982 0.000208
C10 C12 0.001000 -0.000298 -0.001864 -0.001893
C10 C36 0.001000 -0.003532 -0.000118 -0.000912
C11 C12 0.001000 0.000652 -0.000609 -0.000319
C11 C13 0.001000 0.001910 -0.002733 0.000037
C11 C20 0.001000 0.002389 -0.003669 -0.002769
C12 C13 0.001000 0.001192 -0.000251 0.000484
C12 C20 0.001000 0.000662 0.000080 0.000353
C12 C21 0.001000 0.003190 0.001785 -0.005894
C12 C22 0.001000 0.002984 -0.002141 -0.006092
C12 C23 0.001000 0.005324 -0.001428 -0.001279
C12 C119 0.001000 -0.001924 0.000187 -0.002914
C12 C120 0.001000 0.004921 0.004399 -0.004483
C12 C121 0.001000 0.002294 -0.001779 -0.004896
C13 C20 0.001000 0.003034 0.003883 -0.002776
C14 C15 0.001000 0.000011 -0.001198 -0.001257
C14 C16 0.001000 -0.000256 0.001515 -0.001292
C14 C17 0.001000 -0.000231 0.000800 -0.001601
C15 C16 0.001000 -0.010558 0.001331 -0.000159
C15 C17 0.001000 0.002160 0.006267 0.001954
C16 C17 0.001000 -0.006526 -0.001891 0.002485
C18 C19 0.001000 -0.000406 -0.026531 0.001081
C20 C21 0.001000 -0.000224 -0.000323 -0.000884
C20 C22 0.001000 0.000430 0.000504 0.000033
C20 C23 0.001000 0.000423 -0.000438 -0.000346
C20 C119 0.001000 0.000113 -0.000432 -0.000548
C20 C120 0.001000 0.000578 -0.000325 0.000370
C20 C121 0.001000 0.000100 0.000889 -0.000692
C21 C22 0.001000 0.002927 -0.001093 -0.000364
C21 C23 0.001000 0.000805 -0.001019 0.001473
C21 C119 0.001000 0.001496 0.000351 0.000186
C21 C120 0.001000 0.000458 -0.000590 0.000428
C21 C121 0.001000 0.002645 -0.002264 0.000817
C22 C23 0.001000 0.001310 0.000388 0.001027
C22 C119 0.001000 0.001016 0.000113 0.000315
C22 C120 0.001000 0.002750 0.000218 0.000841
C22 C121 0.001000 0.001356 0.000399 0.000785
C23 C119 0.001000 0.000198 0.000042 -0.000922
C23 C120 0.001000 -0.000165 0.000592 -0.000208
C23 C121 0.001000 0.000061 -0.000232 -0.000363
C24 C25 0.001000 -0.001323 -0.000382 0.001730
C24 C26 0.001000 0.000327 -0.001232 -0.004506
C24 C28 0.001000 -0.001435 -0.000423 -0.004230
C24 C29 0.001000 -0.000716 -0.000474 0.001188
C24 C30 0.001000 0.001292 -0.003116 -0.004394
C24 C33 0.001000 0.000721 -0.002223 -0.002094
C25 C26 0.001000 -0.001282 0.000866 -0.001263
C25 C27 0.001000 -0.000950 -0.000712 -0.001199
C25 C29 0.001000 -0.007093 -0.006893 0.000167
C25 C30 0.001000 -0.000522 0.000645 0.001572
C25 C31 0.001000 0.000385 -0.003752 -0.009290
C25 C32 0.001000 0.002156 0.007751 -0.009483
C26 C27 0.001000 -0.000073 -0.001566 0.000523
C26 C28 0.001000 -0.003368 -0.006048 0.000299
C26 C30 0.001000 0.007440 0.008782 -0.002471
C27 C28 0.001000 -0.001262 -0.000455 -0.000088
C27 C29 0.001000 -0.000701 0.000572 0.001134
C28 C29 0.001000 0.001030 0.000357 0.000063
C28 C33 0.001000 -0.007142 -0.002228 -0.001434
C29 C33 0.001000 -0.000764 -0.001208 0.000990
C29 C34 0.001000 -0.004210 -0.005020 -0.004930
C29 C35 0.001000 -0.004500 -0.002097 -0.001681
C30 C31 0.001000 0.003906 0.003471 -0.001469
C30 C32 0.001000 0.002961 -0.005325 -0.001907
C31 C32 0.001000 0.009041 0.012480 0.002409
C33 C34 0.001000 0.000072 0.003039 -0.000218
C33 C35 0.001000 -0.000510 -0.001010 -0.000413
C34 C35 0.001000 -0.004099 -0.000330 0.002292
C36 C37 0.001000 0.000768 0.000481 0.001290
C36 C38 0.001000 0.000525 0.000112 -0.002184
C36 C40 0.001000 0.000783 0.000239 -0.003113
C36 C41 0.001000 0.000256 0.000272 0.000775
C36 C42 0.001000 -0.000772 -0.000323 -0.002312
C36 C45 0.001000 -0.000800 -0.002009 -0.001715
C37 C38 0.001000 -0.000634 -0.000204 0.000092
C37 C39 0.001000 0.000712 -0.002092 -0.001964
C37 C41 0.001000 0.005631 -0.003770 0.000711
C37 C42 0.001000 0.000441 0.000327 0.001817
C37 C43 0.001000 0.005940 0.000750 -0.007157
C37 C44 0.001000 0.002864 0.005588 -0.008408
C38 C39 0.001000 0.000627 -0.000454 -0.000677
C38 C40 0.001000 0.005221 -0.001681 0.000614
C38 C42 0.001000 0.006954 0.005134 0.000129
C39 C40 0.001000 0.001102 -0.001126 -0.000227
C39 C41 0.001000 -0.001033 -0.000243 0.000997
C40 C41 0.001000 0.000408 0.000498 0.000171
C40 C45 0.001000 0.001600 -0.006034 -0.000123
C41 C45 0.001000 0.000920 0.000100 0.000242
C41 C46 0.001000 0.002844 0.002338 -0.003446
C41 C47 0.001000 -0.001569 -0.002056 -0.004016
C41 C131 0.001000 -0.000020 0.001560 -0.001642
C41 C132 0.001000 -0.000999 -0.002330 -0.003764
C42 C43 0.001000 -0.002340 -0.003336 -0.000410
C42 C44 0.001000 -0.002348 0.002981 0.000475
C43 C44 0.001000 0.007914 0.006787 0.002697
C45 C46 0.001000 0.000360 -0.000210 0.000041
C45 C47 0.001000 -0.001127 0.000954 0.000051
C45 C131 0.001000 -0.001809 0.000052 -0.000807
C45 C132 0.001000 -0.001318 -0.000027 0.000348
C46 C47 0.001000 -0.002040 -0.000766 0.000430
C46 C131 0.001000 -0.000387 -0.000318 0.000021
C46 C132 0.001000 -0.002485 -0.000783 -0.000342
C47 C131 0.001000 0.000688 0.001322 -0.000496
C47 C132 0.001000 0.000066 -0.000104 -0.000025
C51 C127 0.001000 0.000642 -0.002503 -0.001436
C51 C125 0.001000 0.001543 -0.001413 -0.001170
C51 C48 0.001000 0.000614 0.000136 -0.000087
C51 C49 0.001000 -0.000243 0.000556 0.000031
C51 C126 0.001000 0.000441 -0.001440 0.000107
C51 C50 0.001000 -0.001059 -0.000867 -0.000228
C52 C53 0.001000 0.002975 0.001535 0.000991
C52 C54 0.001000 -0.008440 -0.003906 0.002596
C52 C55 0.001000 -0.000079 0.002878 0.001662
C53 C54 0.001000 -0.000127 0.002318 -0.001397
C53 C55 0.001000 -0.004447 -0.001106 0.002238
C54 C55 0.001000 0.000746 -0.001066 0.001384
C56 C57 0.001000 -0.000261 0.001550 0.001619
C56 C58 0.001000 0.001304 -0.002445 -0.006338
C56 C59 0.001000 0.001751 -0.008270 -0.002893
C57 C58 0.001000 -0.001684 -0.002251 -0.000484
C57 C59 0.001000 -0.004696 -0.001772 -0.001075
C58 C59 0.001000 -0.000176 -0.000903 0.000595
U2 O4 0.001000 0.002985 0.000529 0.000186
U2 O5 0.001000 0.002161 0.002511 -0.005845
U2 O6 0.001000 -0.002206 -0.000952 0.004017
U2 N4 0.001000 -0.005641 -0.003825 -0.002235
U2 N5 0.001000 -0.000022 0.008783 -0.002252
U2 N6 0.001000 -0.003007 -0.000191 0.003274
U2 C60 0.001000 0.000775 -0.003327 -0.004697
U2 C65 0.001000 0.006513 0.003012 -0.003099
U2 C68 0.001000 -0.008133 0.008208 0.001004
U2 C69 0.001000 -0.007647 0.001958 0.002292
U2 C83 0.001000 -0.008609 -0.002194 0.005928
U2 C95 0.001000 0.000099 -0.004329 0.004883
U2 C107 0.001000 -0.001198 0.005908 -0.000477
U2 C110 0.001000 -0.006469 -0.000417 -0.006273
U2 C111 0.001000 0.003153 0.000173 -0.007152
U2 C114 0.001000 0.004721 0.006791 -0.007148
U2 C115 0.001000 -0.002561 -0.005137 -0.000227
U2 C118 0.001000 0.002858 -0.000002 -0.000332
O4 O5 0.001000 -0.010153 0.002208 0.001093
O4 O6 0.001000 -0.007909 -0.001108 0.001263
O4 N4 0.001000 -0.001522 -0.001518 0.010927
O4 N5 0.001000 -0.004581 -0.002180 0.006882
O4 N6 0.001000 -0.009903 -0.002259 0.006176
O4 C107 0.001000 -0.001399 0.000245 -0.000519
O4 C108 0.001000 -0.000013 0.000092 -0.004208
O4 C109 0.001000 -0.000035 0.001126 -0.004690
O4 C110 0.001000 -0.000712 -0.001244 -0.000044
O5 O6 0.001000 -0.005199 0.005343 0.002028
O5 N4 0.001000 -0.002969 -0.009456 0.009163
O5 N5 0.001000 0.001034 0.005199 0.002811
O5 N6 0.001000 -0.010825 0.011253 0.005825
O5 C111 0.001000 0.000165 -0.001877 -0.001016
O5 C112 0.001000 -0.001461 -0.003977 -0.004045
O5 C113 0.001000 -0.000611 0.001351 -0.004891
O5 C114 0.001000 -0.002551 0.000040 -0.000707
O6 N4 0.001000 -0.005332 -0.004524 0.008717
O6 N5 0.001000 -0.000873 0.002602 0.002848
O6 N6 0.001000 -0.002571 0.006258 0.005367
O6 C115 0.001000 -0.000107 -0.000835 -0.000061
O6 C116 0.001000 -0.000378 -0.001264 -0.001280
O6 C117 0.001000 0.000073 -0.000487 -0.002734
O6 C118 0.001000 -0.000988 0.000167 -0.001026
N4 N5 0.001000 -0.004092 -0.000935 -0.003283
N4 N6 0.001000 -0.003524 -0.000705 -0.003341
N4 C60 0.001000 -0.000217 0.000134 -0.000619
N4 C61 0.001000 -0.000962 0.000748 -0.000808
N4 C65 0.001000 -0.002047 -0.000596 -0.000985
N4 C83 0.001000 0.000197 -0.000230 0.000043
N4 C84 0.001000 -0.001819 -0.001210 -0.003686
N4 C88 0.001000 0.000875 0.003733 -0.002470
N5 N6 0.001000 0.001830 0.000267 -0.003154
N5 C60 0.001000 -0.002011 0.000552 0.000665
N5 C64 0.001000 0.003487 0.001267 0.001094
N5 C65 0.001000 0.000487 0.000729 0.000291
N5 C67 0.001000 -0.001921 0.001740 -0.000861
N5 C68 0.001000 -0.000487 -0.000464 0.001072
N5 C69 0.001000 -0.000447 -0.002153 -0.001429
N6 C68 0.001000 0.004806 -0.000683 0.000601
N6 C69 0.001000 -0.001953 0.000564 0.000040
N6 C70 0.001000 -0.005491 0.000625 0.000856
N6 C95 0.001000 0.001794 0.000639 0.000784
N6 C96 0.001000 -0.000749 -0.000284 -0.001131
N6 C100 0.001000 0.001233 0.003141 -0.001122
C60 C61 0.001000 -0.000960 0.000220 0.000111
C60 C62 0.001000 0.000189 0.000918 -0.000655
C60 C64 0.001000 -0.001024 -0.000515 -0.000665
C60 C65 0.001000 -0.000947 -0.000333 0.000261
C60 C83 0.001000 -0.002000 -0.000572 0.000365
C61 C62 0.001000 -0.000426 -0.000402 -0.000047
C61 C63 0.001000 0.000454 -0.001415 -0.000374
C61 C65 0.001000 -0.000747 0.000174 -0.000493
C61 C73 0.001000 -0.004089 -0.001474 -0.002179
C62 C63 0.001000 0.000410 -0.000138 -0.000300
C62 C64 0.001000 0.000221 0.000433 -0.000659
C62 C73 0.001000 -0.000384 0.000532 0.001035
C62 C74 0.001000 0.002901 0.005566 -0.006046
C62 C75 0.001000 0.001866 -0.002464 -0.007999
C62 C76 0.001000 -0.002226 0.001561 -0.005655
C63 C64 0.001000 0.000664 -0.000635 -0.000425
C63 C65 0.001000 0.001709 -0.000806 -0.000232
C63 C66 0.001000 0.003675 -0.001189 -0.000784
C63 C73 0.001000 0.004378 0.001533 -0.000505
C64 C65 0.001000 -0.000136 -0.000863 0.000071
C64 C66 0.001000 0.000113 0.000211 0.001179
C64 C67 0.001000 0.001913 0.001228 -0.002843
C64 C77 0.001000 -0.001055 0.001271 -0.004748
C64 C78 0.001000 0.001434 -0.001146 -0.003756
C65 C66 0.001000 -0.003434 0.001582 -0.001017
C65 C68 0.001000 0.001164 0.001172 -0.001590
C66 C67 0.001000 0.000877 0.000789 -0.000830
C66 C68 0.001000 0.004312 0.000958 -0.000016
C66 C72 0.001000 0.002596 0.000128 -0.001826
C66 C77 0.001000 -0.000136 0.000787 -0.001176
C66 C78 0.001000 0.001016 -0.000483 -0.000549
C67 C68 0.001000 -0.000875 -0.000628 -0.000025
C67 C69 0.001000 0.005775 -0.000940 0.000205
C67 C71 0.001000 0.001286 -0.000171 -0.001598
C67 C72 0.001000 -0.000324 0.000102 0.000768
C67 C77 0.001000 0.004904 0.001874 -0.003163
C67 C78 0.001000 0.000767 -0.003143 -0.003342
C68 C69 0.001000 0.000635 0.000851 0.000634
C68 C70 0.001000 0.001162 -0.000592 -0.002746
C68 C72 0.001000 -0.002374 0.000651 -0.001762
C69 C70 0.001000 0.000217 0.000267 0.000743
C69 C71 0.001000 -0.003315 0.001012 -0.001539
C69 C95 0.001000 0.003491 0.002571 -0.000601
C70 C71 0.001000 -0.001207 -0.000635 -0.000359
C70 C72 0.001000 0.003762 0.003421 0.001309
C70 C79 0.001000 -0.003446 -0.000057 -0.001653
C71 C72 0.001000 0.001239 0.000497 0.000406
C71 C79 0.001000 -0.000056 -0.000157 0.000777
C71 C80 0.001000 -0.000428 0.001644 -0.001900
C71 C81 0.001000 -0.001603 -0.000450 -0.004925
C71 C82 0.001000 0.003394 0.001454 -0.003365
C71 C130 0.001000 -0.003513 -0.000219 -0.003880
C71 C128 0.001000 0.002088 0.000295 -0.002371
C71 C129 0.001000 0.002780 0.003232 -0.001601
C72 C79 0.001000 0.001917 -0.000338 -0.002227
C73 C74 0.001000 0.001159 0.000749 -0.001617
C73 C75 0.001000 0.000657 -0.000792 -0.000820
C73 C76 0.001000 0.000709 -0.000005 -0.001355
C74 C75 0.001000 -0.003375 -0.011481 -0.002009
C74 C76 0.001000 0.005943 0.000591 0.001005
C75 C76 0.001000 0.007757 -0.001231 0.002148
C77 C78 0.001000 0.009214 -0.001960 -0.000118
C79 C80 0.001000 -0.000273 0.000065 -0.000728
C79 C81 0.001000 0.000230 0.000136 -0.000171
C79 C82 0.001000 0.000079 0.000114 -0.000319
C79 C130 0.001000 0.000056 0.000161 -0.000588
C79 C128 0.001000 0.000188 0.000667 -0.000559
C79 C129 0.001000 0.000294 -0.000111 -0.000549
C80 C81 0.001000 0.001362 -0.002062 0.000015
C80 C82 0.001000 -0.000392 -0.002354 0.000430
C80 C130 0.001000 0.001489 -0.001244 0.000451
C80 C128 0.001000 0.000069 -0.001643 0.000478
C80 C129 0.001000 0.000349 -0.000298 0.000330
C81 C82 0.001000 0.001365 0.001151 0.000582
C81 C130 0.001000 0.000400 0.000454 0.000016
C81 C128 0.001000 0.001530 0.000163 0.000591
C81 C129 0.001000 0.001487 0.001230 0.000227
C82 C130 0.001000 0.000882 0.001456 -0.000311
C82 C128 0.001000 0.000009 -0.000173 -0.000101
C82 C129 0.001000 -0.000508 0.001277 0.000413
C83 C84 0.001000 -0.000530 -0.000637 0.000899
C83 C85 0.001000 0.000328 0.000210 -0.002949
C83 C87 0.001000 0.000213 0.001597 -0.002738
C83 C88 0.001000 0.000333 0.000951 0.000706
C83 C89 0.001000 0.001975 0.000446 -0.002995
C83 C92 0.001000 -0.001566 0.001225 -0.000765
C84 C85 0.001000 0.000003 -0.000886 -0.000495
C84 C86 0.001000 0.000177 0.001092 -0.001113
C84 C88 0.001000 -0.004016 0.005339 0.000888
C84 C89 0.001000 0.000398 0.000445 0.002330
C84 C90 0.001000 -0.005452 -0.001539 -0.007515
C84 C91 0.001000 -0.002234 -0.004493 -0.006161
C85 C86 0.001000 -0.000375 0.000896 -0.000202
C85 C87 0.001000 -0.002768 0.003610 0.000205
C85 C89 0.001000 -0.003105 -0.006326 0.001185
C86 C87 0.001000 -0.000242 0.000727 0.000096
C86 C88 0.001000 -0.000397 0.000300 0.001304
C87 C88 0.001000 -0.000268 -0.001117 -0.000283
C87 C92 0.001000 -0.000034 0.004437 0.001312
C88 C92 0.001000 0.000536 0.000564 0.001118
C88 C93 0.001000 -0.004589 0.002580 -0.004377
C88 C94 0.001000 -0.002763 0.005366 -0.003891
C89 C90 0.001000 0.003539 0.002218 -0.001997
C89 C91 0.001000 0.004078 0.002364 -0.001183
C90 C91 0.001000 -0.007657 -0.011584 -0.001486
C92 C93 0.001000 0.000232 -0.001664 0.000300
C92 C94 0.001000 -0.000617 -0.003263 -0.000571
C93 C94 0.001000 0.004605 0.002919 -0.003072
C95 C96 0.001000 0.001414 -0.002034 0.000772
C95 C97 0.001000 0.001764 0.000229 -0.001662
C95 C99 0.001000 0.000090 0.000151 -0.001732
C95 C100 0.001000 0.000030 0.000818 0.000851
C95 C101 0.001000 0.003519 -0.005900 -0.002027
C95 C104 0.001000 0.003031 0.001893 -0.000858
C95 C122 0.001000 -0.007787 0.008700 -0.004630
C96 C97 0.001000 -0.000093 -0.000393 -0.000265
C96 C98 0.001000 -0.000761 0.000221 -0.000571
C96 C100 0.001000 -0.001986 0.005609 0.000379
C96 C101 0.001000 -0.000068 -0.000171 0.000371
C96 C102 0.001000 -0.001668 -0.001866 -0.000959
C96 C103 0.001000 -0.001424 -0.003673 -0.003967
C96 C124 0.001000 -0.001313 -0.000358 0.001079
C96 C123 0.001000 0.000629 -0.001009 -0.001421
C96 C122 0.001000 -0.000910 -0.000383 0.000715
C97 C98 0.001000 -0.000931 0.000488 -0.000442
C97 C99 0.001000 -0.002409 0.003311 -0.000496
C97 C101 0.001000 -0.003467 -0.001462 -0.000471
C97 C122 0.001000 -0.001330 -0.004682 0.001005
C98 C99 0.001000 -0.000666 0.000716 -0.000763
C98 C100 0.001000 0.000437 -0.000303 0.000513
C99 C100 0.001000 0.000379 -0.000643 0.000665
C99 C104 0.001000 -0.003185 0.004362 -0.000249
C100 C104 0.001000 -0.000172 0.000650 0.001360
C100 C105 0.001000 -0.005417 0.002281 -0.006415
C100 C106 0.001000 -0.000761 0.004899 -0.007667
C101 C102 0.001000 0.001037 0.000543 -0.000543
C101 C103 0.001000 0.001758 0.000786 -0.000340
C101 C122 0.001000 0.000070 0.000938 -0.000056
C102 C103 0.001000 -0.001171 -0.004611 0.001380
C104 C105 0.001000 0.002581 -0.001333 -0.000657
C104 C106 0.001000 0.002265 -0.001030 -0.000027
C105 C106 0.001000 0.000038 0.008438 0.000318
C107 C108 0.001000 -0.001674 -0.001789 0.000547
C107 C109 0.001000 0.000703 -0.003057 -0.002436
C107 C110 0.001000 -0.005198 -0.003691 -0.000642
C108 C109 0.001000 -0.002135 -0.000329 -0.000412
C108 C110 0.001000 -0.001075 -0.001844 0.000858
C109 C110 0.001000 -0.002301 0.000538 -0.000899
C111 C112 0.001000 0.000532 -0.000312 0.000952
C111 C113 0.001000 -0.004716 -0.001924 -0.003168
C111 C114 0.001000 -0.004692 0.002814 -0.000880
C112 C113 0.001000 -0.000450 0.003981 -0.000532
C112 C114 0.001000 -0.000590 0.003198 0.001165
C113 C114 0.001000 0.001099 -0.000761 0.000563
C115 C116 0.001000 -0.000553 -0.000101 -0.000259
C115 C117 0.001000 -0.000228 0.000804 -0.001168
C115 C118 0.001000 0.001426 0.000176 -0.001167
C116 C117 0.001000 0.001014 0.000212 0.000327
C116 C118 0.001000 0.001398 0.000993 -0.000565
C117 C118 0.001000 0.000070 0.001263 -0.000578
C119 C120 0.001000 0.001620 -0.000903 0.000163
C119 C121 0.001000 0.001198 -0.000080 0.000550
C120 C121 0.001000 0.001525 -0.001376 -0.000399
C124 C123 0.001000 -0.001730 -0.000874 0.000135
C124 C122 0.001000 0.000975 0.000038 0.000503
C123 C122 0.001000 0.000860 -0.000306 -0.000049
C127 C49 0.001000 0.001803 0.000507 0.000546
C127 C126 0.001000 0.000414 -0.000289 0.000114
C127 C50 0.001000 0.001046 0.000307 -0.000236
C125 C48 0.001000 0.000158 0.001279 0.000316
C125 C126 0.001000 0.000053 -0.001141 0.000661
C48 C49 0.001000 -0.000122 0.000425 0.000094
C48 C126 0.001000 0.001217 0.000201 0.000220
C49 C50 0.001000 -0.000125 -0.000639 -0.000117
C130 C128 0.001000 0.000441 -0.000810 0.000280
C130 C129 0.001000 0.001621 0.000563 -0.000296
C128 C129 0.001000 -0.000011 0.000398 0.000347
C131 C132 0.001000 -0.000035 -0.001441 0.000083
